data_1574132
loop_
_publ_author_name
'Xue, Tianjiao'
'Yang, Qing-Song'
'Li, Lei'
'Chang, Xiao-Yong'
'Ding, You-Song'
'Zheng, Zhiping'

_publ_section_title
;
 Supramolecular assemblies of tetravalent terbium complex units:
 syntheses, structure, and materials properties
;
_journal_issue 16
_journal_name_full 'Chemical Science'
_journal_page_first 6805
_journal_page_last 6811
_journal_paper_doi 10.1039/D4SC08731C
_journal_volume 16
_journal_year 2025
_chemical_formula_moiety 'C84 H68 N2 O4 Si4 Tb, 3(C7 H8)'
_chemical_formula_sum 'C105 H92 N2 O4 Si4 Tb'
_chemical_formula_weight 1717.08
_space_group_crystal_system triclinic
_space_group_IT_number 2
_space_group_name_Hall '-P 1'
_space_group_name_H-M_alt 'P -1'
_atom_sites_solution_hydrogens geom
_atom_sites_solution_primary dual
_audit_creation_date 2025-02-10
_audit_creation_method
;
Olex2 1.5
(compiled 2024.02.16 svn.r378c4104 for OlexSys, GUI svn.r6928)
;
_audit_update_record
;
2025-02-25 deposited with the CCDC.	2025-03-07 downloaded from the CCDC.
;
_cell_angle_alpha 109.025(4)
_cell_angle_beta 101.840(4)
_cell_angle_gamma 90.039(4)
_cell_formula_units_Z 4
_cell_length_a 17.7840(16)
_cell_length_b 21.250(2)
_cell_length_c 25.315(3)
_cell_measurement_reflns_used 9940
_cell_measurement_temperature 100.00
_cell_measurement_theta_max 54.23
_cell_measurement_theta_min 2.46
_cell_volume 8828.2(16)
_computing_cell_refinement 'SAINT V8.38A (Bruker, 2018)'
_computing_data_collection 'Apex3 (Bruker 2018)'
_computing_data_reduction 'SAINT V8.38A (Bruker, 2018)'
_computing_molecular_graphics 'Olex2 1.5 (Dolomanov et al., 2009)'
_computing_publication_material 'Olex2 1.5 (Dolomanov et al., 2009)'
_computing_structure_refinement 'XL  (Sheldrick, 2008)'
_computing_structure_solution 'XT  (Sheldrick, 2015)'
_diffrn_ambient_temperature 100.00
_diffrn_measured_fraction_theta_full 0.977
_diffrn_measured_fraction_theta_max 0.965
_diffrn_measurement_device_type 'Bruker APEX-II CCD'
_diffrn_measurement_method '\f and \w scans'
_diffrn_radiation_type GaK\a
_diffrn_radiation_wavelength 1.34139
_diffrn_reflns_av_R_equivalents 0.0620
_diffrn_reflns_av_unetI/netI 0.0893
_diffrn_reflns_Laue_measured_fraction_full 0.977
_diffrn_reflns_Laue_measured_fraction_max 0.965
_diffrn_reflns_number 31807
_diffrn_reflns_point_group_measured_fraction_full 0.977
_diffrn_reflns_point_group_measured_fraction_max 0.965
_diffrn_reflns_theta_full 53.594
_diffrn_reflns_theta_max 54.402
_diffrn_reflns_theta_min 2.070
_diffrn_source_current 2.49
_diffrn_source_power 0.1739265
_diffrn_source_voltage 69.85
_diffrn_standards_number 0
_exptl_absorpt_coefficient_mu 4.765
_exptl_absorpt_correction_T_max 0.1434
_exptl_absorpt_correction_T_min 0.0466
_exptl_absorpt_correction_type multi-scan
_exptl_absorpt_process_details
;
 TWINABS-2012/1 (Bruker,2012) was used for absorption correction.
 
For component 1:
 wR2(int) was 0.1015 before and 0.0635 after correction.
 
For component 2:
 wR2(int) was 0.1116 before and 0.0698 after correction.
 The Ratio of minimum to maximum transmission is 0.33.

Final HKLF 4 output contains 174678 reflections, Rint = 0.0930
 (74710 with I > 3sig(I), Rint = 0.0620)
;
_exptl_crystal_colour red
_exptl_crystal_colour_primary red
_exptl_crystal_density_diffrn 1.292
_exptl_crystal_description plate
_exptl_crystal_F_000 3556
_exptl_crystal_preparation 'Magnetic properties,Luminescent'
_exptl_crystal_size_max 0.1
_exptl_crystal_size_mid 0.1
_exptl_crystal_size_min 0.03
_refine_diff_density_max 1.767
_refine_diff_density_min -1.145
_refine_diff_density_rms 0.150
_refine_ls_extinction_method none
_refine_ls_goodness_of_fit_ref 1.093
_refine_ls_hydrogen_treatment constr
_refine_ls_matrix_type full
_refine_ls_number_parameters 2095
_refine_ls_number_reflns 31807
_refine_ls_number_restraints 12
_refine_ls_restrained_S_all 1.093
_refine_ls_R_factor_all 0.1250
_refine_ls_R_factor_gt 0.0800
_refine_ls_shift/su_max 0.001
_refine_ls_shift/su_mean 0.000
_refine_ls_structure_factor_coef Fsqd
_refine_ls_weighting_details 'w=1/[\s^2^(Fo^2^)+(0.0825P)^2^+70.2203P] where P=(Fo^2^+2Fc^2^)/3'
_refine_ls_weighting_scheme calc
_refine_ls_wR_factor_gt 0.1940
_refine_ls_wR_factor_ref 0.2201
_reflns_Friedel_coverage 0.000
_reflns_number_gt 22264
_reflns_number_total 31807
_reflns_threshold_expression 'I > 2\s(I)'
_cod_data_source_file d4sc08731c2.cif
_cod_data_source_block 2351768
_cod_depositor_comments 'Adding full bibliography for 1574130--1574134.cif.'
_cod_original_cell_volume 8828.1(15)
_cod_database_code 1574132
_shelx_shelxl_version_number 2018/3
_shelx_space_group_comment
;
The symmetry employed for this shelxl refinement is uniquely defined
by the following loop, which should always be used as a source of
symmetry information in preference to the above space-group names.
They are only intended as comments.
;
_shelx_estimated_absorpt_t_max 0.870
_shelx_estimated_absorpt_t_min 0.647
_olex2_refinement_description
;
1. Uiso/Uaniso restraints and constraints
Uanis(C197) \\sim Ueq, Uanis(C207) \\sim Ueq: with sigma of 0.01 and sigma for
terminal atoms of 0.01
2.a Aromatic/amide H refined with riding coordinates:
 C1(H1), C2(H2), C4(H4), C8(H8), C9(H9), C11(H11), C12(H12), C16(H16),
 C17(H17), C18(H18), C19(H19), C20(H20), C24(H24), C26(H26), C27(H27), C31(H31),
  C32(H32), C33(H33), C34(H34), C35(H35), C36(H36), C37(H37), C38(H38),
 C40(H40), C41(H41), C42(H42), C46(H46), C48(H48), C50(H50), C52(H52), C53(H53),
  C55(H55), C56(H56), C59(H59), C61(H61), C62(H62), C63(H63), C64(H64),
 C65(H65), C66(H66), C67(H67), C68(H68), C69(H69), C71(H71), C72(H72), C73(H73),
  C74(H74), C75(H75), C76(H76), C77(H77), C78(H78), C79(H79), C84(H84),
 C85(H85), C86(H86), C87(H87), C88(H88), C89(H89), C93(H93), C94(H94), C96(H96),
  C98(H98), C102(H102), C104(H104), C105(H105), C106(H106), C107(H107),
 C108(H108), C111(H111), C112(H112), C113(H113), C115(H115), C116(H116),
 C117(H117), C118(H118), C120(H120), C121(H121), C123(H123), C124(H124),
 C125(H125), C127(H127), C128(H128), C130(H130), C131(H131), C132(H132),
 C133(H133), C134(H134), C135(H135), C136(H136), C137(H137), C140(H140),
 C141(H141), C142(H142), C143(H143), C144(H144), C145(H145), C147(H147),
 C149(H149), C150(H150), C152(H152), C153(H153), C155(H155), C156(H156),
 C157(H157), C158(H158), C160(H160), C162(H162), C163(H163), C164(H164),
 C165(H165), C166(H166), C167(H167), C168(H168), C169(H169), C170(H170),
 C172(H172), C173(H173), C174(H174), C176(H176), C178(H178), C181(H181),
 C182(H182), C186(H186), C187(H187), C188(H188), C190(H190), C192(H192),
 C194(H194), C196(H196), C198(H198), C200(H200), C202(H202), C204(H204),
 C206(H206), C208(H208), C210(H210), C5(H5), C21(H21), C179(H179), C183(H183),
 C195(H195), C13(H13), C47(H47), C51(H51), C103(H103), C205(H205), C57(H57),
 C151(H151), C171(H171), C177(H177), C185(H185), C25(H25), C99(H99), C189(H189),
  C193(H193), C203(H203), C43(H43), C83(H83), C91(H91), C95(H95), C161(H161),
 C197(H197), C199(H199), C201(H201), C207(H207), C209(H209)
2.b Idealised Me refined as rotating group:
 C3(H3A,H3B,H3C), C101(H10A,H10B,H10C), C81(H81A,H81B,H81C), C97(H97A,H97B,
 H97C), C191(H19A,H19B,H19C), C175(H17A,H17B,H17C)
;
_olex2_submission_special_instructions 'No special instructions were received'

loop_
_space_group_symop_operation_xyz
'x, y, z'
'-x, -y, -z'

loop_
_atom_site_label
_atom_site_type_symbol
_atom_site_fract_x
_atom_site_fract_y
_atom_site_fract_z
_atom_site_U_iso_or_equiv
_atom_site_adp_type
_atom_site_occupancy
_atom_site_site_symmetry_order
_atom_site_calc_flag
_atom_site_refinement_flags_posn
_atom_site_refinement_flags_adp
_atom_site_refinement_flags_occupancy
_atom_site_disorder_assembly
_atom_site_disorder_group
Tb1 Tb 0.95155(2) 0.23880(2) 0.28228(2) 0.02692(11) Uani 1 1 d . . . . .
Tb2 Tb 0.41927(2) 0.73591(2) 0.27609(2) 0.02676(11) Uani 1 1 d . . . . .
Si1 Si 1.10799(13) 0.14067(11) 0.23488(10) 0.0318(5) Uani 1 1 d . . . . .
Si2 Si 0.81168(14) 0.18557(12) 0.14432(10) 0.0331(5) Uani 1 1 d . . . . .
Si3 Si 1.03052(13) 0.39662(11) 0.27986(10) 0.0313(5) Uani 1 1 d . . . . .
Si4 Si 0.99543(13) 0.26915(11) 0.43699(9) 0.0303(5) Uani 1 1 d . . . . .
Si5 Si 0.23637(13) 0.63541(11) 0.23050(9) 0.0300(5) Uani 1 1 d . . . . .
Si6 Si 0.46708(13) 0.76662(11) 0.43112(10) 0.0309(5) Uani 1 1 d . . . . .
Si7 Si 0.34078(13) 0.89496(11) 0.27576(9) 0.0299(5) Uani 1 1 d . . . . .
Si8 Si 0.47605(14) 0.68387(12) 0.13665(10) 0.0334(5) Uani 1 1 d . . . . .
O1 O 1.0399(3) 0.1846(3) 0.2584(2) 0.0346(13) Uani 1 1 d . . . . .
O2 O 0.8737(3) 0.2085(3) 0.2050(2) 0.0321(13) Uani 1 1 d . . . . .
O3 O 0.9915(3) 0.3290(3) 0.2820(2) 0.0323(13) Uani 1 1 d . . . . .
O4 O 0.9854(3) 0.2582(3) 0.3698(2) 0.0339(13) Uani 1 1 d . . . . .
O5 O 0.3183(3) 0.6800(3) 0.2537(2) 0.0323(13) Uani 1 1 d . . . . .
O6 O 0.4386(3) 0.7550(3) 0.3643(2) 0.0316(13) Uani 1 1 d . . . . .
O7 O 0.3790(3) 0.8256(3) 0.2766(2) 0.0335(13) Uani 1 1 d . . . . .
O8 O 0.4489(3) 0.7073(3) 0.1973(2) 0.0331(13) Uani 1 1 d . . . . .
N1 N 0.8320(4) 0.2948(3) 0.3097(3) 0.0326(16) Uani 1 1 d . . . . .
N2 N 0.4924(4) 0.6372(3) 0.2833(3) 0.0335(16) Uani 1 1 d . . . . .
N3 N 0.5536(4) 0.7934(3) 0.3042(3) 0.0324(16) Uani 1 1 d . . . . .
N4 N 0.8873(4) 1.1380(3) 0.2910(3) 0.0302(15) Uani 1 1 d . . . . .
C1 C 0.6699(5) 0.8152(4) 0.2791(4) 0.038(2) Uani 1 1 d . . . . .
H1 H 0.710132 0.798323 0.260080 0.046 Uiso 1 1 calc R U . . .
C2 C 1.0092(6) -0.0810(5) 0.1720(5) 0.052(3) Uani 1 1 d . . . . .
H2 H 0.988283 -0.125833 0.160189 0.063 Uiso 1 1 calc R U . . .
C4 C 1.0896(5) 0.0121(4) 0.2418(4) 0.035(2) Uani 1 1 d . . . . .
H4 H 1.122849 0.030544 0.278437 0.043 Uiso 1 1 calc R U . . .
C6 C 0.7666(5) 0.9746(4) 0.3032(4) 0.038(2) Uani 1 1 d . . . . .
C7 C 0.7243(5) 0.1408(4) 0.1495(4) 0.036(2) Uani 1 1 d . . . . .
C8 C 0.9118(5) 0.4823(4) 0.2688(4) 0.038(2) Uani 1 1 d . . . . .
H8 H 0.904333 0.457231 0.229259 0.046 Uiso 1 1 calc R U . . .
C9 C 0.8082(7) 0.4185(5) 0.4895(4) 0.053(3) Uani 1 1 d . . . . .
H9 H 0.769312 0.448658 0.497040 0.064 Uiso 1 1 calc R U . . .
C10 C 0.2574(5) 0.5451(4) 0.2040(4) 0.0317(19) Uani 1 1 d . . . . .
C11 C 1.1601(6) 0.2565(5) 0.1417(5) 0.050(3) Uani 1 1 d . . . . .
H11 H 1.153620 0.301325 0.142973 0.060 Uiso 1 1 calc R U . . .
C12 C 0.6992(6) 0.3144(4) 0.2810(4) 0.039(2) Uani 1 1 d . . . . .
H12 H 0.647944 0.296740 0.262426 0.047 Uiso 1 1 calc R U . . .
C14 C 0.7175(5) 0.3837(4) 0.3085(4) 0.0344(19) Uani 1 1 d . . . . .
C16 C 1.1372(5) 0.2896(4) 0.5214(4) 0.037(2) Uani 1 1 d . . . . .
H16 H 1.113709 0.259777 0.535191 0.044 Uiso 1 1 calc R U . . .
C17 C 0.4778(6) 0.7535(5) 0.0575(4) 0.052(3) Uani 1 1 d . . . . .
H17 H 0.459294 0.711936 0.028701 0.063 Uiso 1 1 calc R U . . .
C18 C 0.5552(5) 0.8579(4) 0.3348(3) 0.0309(18) Uani 1 1 d . . . . .
H18 H 0.515243 0.872463 0.354758 0.037 Uiso 1 1 calc R U . . .
C19 C 0.7135(6) 0.5934(6) 0.1643(5) 0.056(3) Uani 1 1 d . . . . .
H19 H 0.762376 0.576121 0.171557 0.067 Uiso 1 1 calc R U . . .
C20 C 0.2200(5) 0.8570(5) 0.3206(4) 0.037(2) Uani 1 1 d . . . . .
H20 H 0.231448 0.812873 0.301398 0.045 Uiso 1 1 calc R U . . .
C22 C 1.1381(5) 0.1669(4) 0.1778(4) 0.036(2) Uani 1 1 d . . . . .
C24 C 1.0006(5) 0.1292(4) 0.4094(4) 0.039(2) Uani 1 1 d . . . . .
H24 H 1.020337 0.132603 0.378192 0.047 Uiso 1 1 calc R U . . .
C26 C 0.6127(5) 0.9050(4) 0.3389(4) 0.0346(19) Uani 1 1 d . . . . .
H26 H 0.612554 0.950534 0.361584 0.041 Uiso 1 1 calc R U . . .
C27 C 0.0670(5) 0.6406(5) 0.0913(4) 0.043(2) Uani 1 1 d . . . . .
H27 H 0.025079 0.612157 0.064758 0.052 Uiso 1 1 calc R U . . .
C28 C 1.0311(5) 0.3870(4) 0.2035(4) 0.0326(19) Uani 1 1 d . . . . .
C29 C 0.5709(5) 0.6451(4) 0.1438(4) 0.036(2) Uani 1 1 d . . . . .
C30 C 1.1919(5) 0.1539(4) 0.2953(4) 0.0348(19) Uani 1 1 d . . . . .
C31 C 0.7470(7) 0.2566(5) 0.0699(4) 0.058(3) Uani 1 1 d . . . . .
H31 H 0.741667 0.214402 0.040482 0.069 Uiso 1 1 calc R U . . .
C32 C 0.3162(6) 0.8163(5) 0.5427(4) 0.044(2) Uani 1 1 d . . . . .
H32 H 0.306371 0.804147 0.573692 0.053 Uiso 1 1 calc R U . . .
C33 C 0.1113(5) 0.6207(4) 0.2817(4) 0.0343(19) Uani 1 1 d . . . . .
H33 H 0.085281 0.595540 0.243794 0.041 Uiso 1 1 calc R U . . .
C34 C 0.2731(5) 0.5165(4) 0.1499(4) 0.038(2) Uani 1 1 d . . . . .
H34 H 0.266307 0.540756 0.123917 0.045 Uiso 1 1 calc R U . . .
C35 C 0.3443(5) 0.8514(4) 0.4524(4) 0.040(2) Uani 1 1 d . . . . .
H35 H 0.353198 0.863788 0.421236 0.048 Uiso 1 1 calc R U . . .
C36 C 0.5501(5) 0.8945(4) 0.4760(4) 0.038(2) Uani 1 1 d . . . . .
H36 H 0.500846 0.911362 0.477579 0.046 Uiso 1 1 calc R U . . .
C37 C 1.1761(5) 0.3594(5) 0.3272(4) 0.042(2) Uani 1 1 d . . . . .
H37 H 1.151631 0.315598 0.312178 0.050 Uiso 1 1 calc R U . . .
C38 C 0.1894(5) 0.7232(4) 0.1685(4) 0.039(2) Uani 1 1 d . . . . .
H38 H 0.231779 0.751800 0.194266 0.047 Uiso 1 1 calc R U . . .
C40 C 0.4555(5) 0.9835(4) 0.2688(4) 0.037(2) Uani 1 1 d . . . . .
H40 H 0.439571 0.960976 0.228774 0.044 Uiso 1 1 calc R U . . .
C41 C 0.2905(5) 0.5308(6) -0.0047(4) 0.050(3) Uani 1 1 d . . . . .
H41 H 0.252590 0.499471 -0.033113 0.060 Uiso 1 1 calc R U . . .
C42 C 0.6111(5) 0.7729(4) 0.2777(3) 0.0330(19) Uani 1 1 d . . . . .
H42 H 0.611206 0.726783 0.256887 0.040 Uiso 1 1 calc R U . . .
C44 C 0.9814(5) 0.1877(4) 0.4485(4) 0.037(2) Uani 1 1 d . . . . .
C46 C 0.2409(5) 0.9280(5) 0.1857(4) 0.039(2) Uani 1 1 d . . . . .
H46 H 0.223865 0.961011 0.215481 0.047 Uiso 1 1 calc R U . . .
C48 C 0.2906(6) 0.4442(5) 0.2247(5) 0.047(2) Uani 1 1 d . . . . .
H48 H 0.294082 0.418539 0.249511 0.056 Uiso 1 1 calc R U . . .
C50 C 0.3252(5) 0.6320(5) 0.0743(4) 0.037(2) Uani 1 1 d . . . . .
H50 H 0.310417 0.671320 0.099851 0.045 Uiso 1 1 calc R U . . .
C52 C 1.0828(5) 0.4251(4) 0.1895(4) 0.0344(19) Uani 1 1 d . . . . .
H52 H 1.118950 0.456836 0.219171 0.041 Uiso 1 1 calc R U . . .
C53 C 0.5016(5) 1.0514(4) 0.3839(4) 0.038(2) Uani 1 1 d . . . . .
H53 H 0.516932 1.075351 0.423780 0.045 Uiso 1 1 calc R U . . .
C54 C 0.5745(5) 0.5279(4) 0.2922(4) 0.0348(19) Uani 1 1 d . . . . .
C55 C 0.1608(5) 0.8665(5) 0.3492(4) 0.043(2) Uani 1 1 d . . . . .
H55 H 0.133103 0.829210 0.350832 0.051 Uiso 1 1 calc R U . . .
C56 C 0.8625(6) 0.5326(4) 0.2870(4) 0.043(2) Uani 1 1 d . . . . .
H56 H 0.821977 0.541390 0.260062 0.052 Uiso 1 1 calc R U . . .
C58 C 0.6201(5) 0.4732(4) 0.2969(4) 0.037(2) Uani 1 1 d . . . . .
C59 C 0.2682(6) 0.5880(5) 0.0332(4) 0.047(2) Uani 1 1 d . . . . .
H59 H 0.215368 0.596408 0.030763 0.056 Uiso 1 1 calc R U . . .
C60 C 1.0732(5) 0.0513(4) 0.2063(4) 0.0342(19) Uani 1 1 d . . . . .
C61 C 1.1746(5) 0.1257(5) 0.1379(4) 0.039(2) Uani 1 1 d . . . . .
H61 H 1.179959 0.080742 0.136363 0.047 Uiso 1 1 calc R U . . .
C62 C 1.3196(6) 0.1668(5) 0.3853(4) 0.048(2) Uani 1 1 d . . . . .
H62 H 1.362597 0.171537 0.415908 0.058 Uiso 1 1 calc R U . . .
C63 C 1.1694(5) 0.4764(4) 0.3479(4) 0.035(2) Uani 1 1 d . . . . .
H63 H 1.140855 0.514077 0.347298 0.042 Uiso 1 1 calc R U . . .
C64 C 1.0296(5) 0.3725(4) 0.0893(4) 0.037(2) Uani 1 1 d . . . . .
H64 H 1.029691 0.367372 0.050567 0.044 Uiso 1 1 calc R U . . .
C65 C 0.6505(6) 0.1642(6) 0.1405(5) 0.054(3) Uani 1 1 d . . . . .
H65 H 0.644030 0.202603 0.129184 0.065 Uiso 1 1 calc R U . . .
C66 C 0.0737(5) 0.6292(4) 0.3261(4) 0.038(2) Uani 1 1 d . . . . .
H66 H 0.022540 0.610313 0.318618 0.045 Uiso 1 1 calc R U . . .
C67 C 0.6858(6) 0.9158(5) 0.4885(4) 0.047(2) Uani 1 1 d . . . . .
H67 H 0.729507 0.946484 0.498466 0.056 Uiso 1 1 calc R U . . .
C68 C 1.0218(5) 0.0224(4) 0.1541(4) 0.038(2) Uani 1 1 d . . . . .
H68 H 1.007645 0.048455 0.129960 0.046 Uiso 1 1 calc R U . . .
C69 C 0.2732(5) 0.8623(5) 0.5255(4) 0.044(2) Uani 1 1 d . . . . .
H69 H 0.234091 0.881994 0.544756 0.052 Uiso 1 1 calc R U . . .
C70 C 0.1748(5) 0.6608(4) 0.1728(3) 0.0304(18) Uani 1 1 d . . . . .
C71 C 0.9234(7) 0.0504(6) -0.0010(5) 0.056(3) Uani 1 1 d . . . . .
H71 H 0.945444 0.023461 -0.031149 0.068 Uiso 1 1 calc R U . . .
C72 C 0.8464(5) 0.3610(4) 0.3388(4) 0.0314(18) Uani 1 1 d . . . . .
H72 H 0.897118 0.376946 0.360198 0.038 Uiso 1 1 calc R U . . .
C73 C 0.2866(6) 0.8801(5) 0.4798(4) 0.047(2) Uani 1 1 d . . . . .
H73 H 0.256517 0.911720 0.467570 0.057 Uiso 1 1 calc R U . . .
C74 C 1.0820(5) 0.4172(4) 0.1328(4) 0.038(2) Uani 1 1 d . . . . .
H74 H 1.118175 0.443096 0.124011 0.046 Uiso 1 1 calc R U . . .
C75 C 0.4927(8) 0.8087(7) 0.0413(5) 0.072(4) Uani 1 1 d . . . . .
H75 H 0.485717 0.803840 0.001938 0.087 Uiso 1 1 calc R U . . .
C76 C 0.3748(5) 0.7866(4) 0.5152(4) 0.037(2) Uani 1 1 d . . . . .
H76 H 0.403955 0.754527 0.527532 0.044 Uiso 1 1 calc R U . . .
C77 C 0.5615(5) 0.6451(4) 0.3186(4) 0.036(2) Uani 1 1 d . . . . .
H77 H 0.582182 0.689098 0.341264 0.043 Uiso 1 1 calc R U . . .
C78 C 1.0580(6) -0.0536(5) 0.2244(5) 0.053(3) Uani 1 1 d . . . . .
H78 H 1.070447 -0.079251 0.249094 0.063 Uiso 1 1 calc R U . . .
C79 C 1.2064(6) 0.3794(5) 0.4854(4) 0.047(2) Uani 1 1 d . . . . .
H79 H 1.229262 0.411439 0.473460 0.057 Uiso 1 1 calc R U . . .
C80 C 0.1859(5) 0.6479(4) 0.2909(4) 0.0312(18) Uani 1 1 d . . . . .
C82 C 0.7789(5) 0.2611(4) 0.1257(4) 0.036(2) Uani 1 1 d . . . . .
C84 C 0.7596(5) 0.2734(4) 0.2825(4) 0.0331(19) Uani 1 1 d . . . . .
H84 H 0.748593 0.226894 0.262737 0.040 Uiso 1 1 calc R U . . .
C85 C 0.5297(6) 0.8760(5) 0.1401(5) 0.055(3) Uani 1 1 d . . . . .
H85 H 0.547334 0.918103 0.168519 0.066 Uiso 1 1 calc R U . . .
C86 C 0.9784(5) 0.3418(4) 0.1586(4) 0.039(2) Uani 1 1 d . . . . .
H86 H 0.942712 0.315158 0.167048 0.047 Uiso 1 1 calc R U . . .
C87 C 0.7092(6) 0.6509(6) 0.1510(5) 0.063(3) Uani 1 1 d . . . . .
H87 H 0.754043 0.673066 0.148414 0.075 Uiso 1 1 calc R U . . .
C88 C 0.5161(5) 0.8211(4) 0.1560(4) 0.040(2) Uani 1 1 d . . . . .
H88 H 0.524861 0.826045 0.195513 0.047 Uiso 1 1 calc R U . . .
C89 C 0.5530(7) 0.6175(6) 0.4964(6) 0.064(3) Uani 1 1 d . . . . .
H89 H 0.588583 0.614307 0.528845 0.076 Uiso 1 1 calc R U . . .
C90 C 0.7263(5) 0.9321(4) 0.3079(4) 0.037(2) Uani 1 1 d . . . . .
C92 C 0.4034(5) 0.6211(5) 0.0798(4) 0.036(2) Uani 1 1 d . . . . .
C93 C 0.8545(7) 0.0316(6) 0.0055(4) 0.061(3) Uani 1 1 d . . . . .
H93 H 0.828453 -0.009133 -0.020560 0.074 Uiso 1 1 calc R U . . .
C94 C 0.2682(5) 0.5080(4) 0.2414(4) 0.038(2) Uani 1 1 d . . . . .
H94 H 0.259688 0.527483 0.278997 0.046 Uiso 1 1 calc R U . . .
C96 C 0.1417(6) 0.9307(5) 0.3756(4) 0.045(2) Uani 1 1 d . . . . .
H96 H 0.099881 0.937120 0.394476 0.054 Uiso 1 1 calc R U . . .
C98 C 0.5019(5) 0.5188(4) 0.2556(4) 0.035(2) Uani 1 1 d . . . . .
H98 H 0.479034 0.475232 0.233606 0.042 Uiso 1 1 calc R U . . .
C100 C 0.6705(5) 0.8830(4) 0.3086(4) 0.036(2) Uani 1 1 d . . . . .
C102 C 0.1110(6) 0.6650(4) 0.3809(4) 0.044(2) Uani 1 1 d . . . . .
H102 H 0.086048 0.670094 0.411657 0.053 Uiso 1 1 calc R U . . .
C104 C 0.4424(5) 1.0012(4) 0.3637(4) 0.036(2) Uani 1 1 d . . . . .
H104 H 0.418005 0.990837 0.390189 0.044 Uiso 1 1 calc R U . . .
C105 C 0.6042(5) 0.5926(4) 0.3236(4) 0.037(2) Uani 1 1 d . . . . .
H105 H 0.653669 0.600605 0.348519 0.044 Uiso 1 1 calc R U . . .
C106 C 0.1846(6) 0.6939(5) 0.3917(4) 0.050(3) Uani 1 1 d . . . . .
H106 H 0.209856 0.719283 0.429703 0.060 Uiso 1 1 calc R U . . .
C107 C 1.2533(6) 0.3681(5) 0.3535(4) 0.045(2) Uani 1 1 d . . . . .
H107 H 1.281713 0.330649 0.355108 0.054 Uiso 1 1 calc R U . . .
C108 C 1.1324(5) 0.3510(4) 0.4582(4) 0.039(2) Uani 1 1 d . . . . .
H108 H 1.106054 0.363033 0.426634 0.047 Uiso 1 1 calc R U . . .
C109 C 0.9223(5) 0.3281(4) 0.4648(3) 0.0342(19) Uani 1 1 d . . . . .
C110 C 0.6616(5) 0.4304(5) 0.3020(4) 0.040(2) Uani 1 1 d . . . . .
C111 C 0.9618(6) 0.1104(6) 0.0375(5) 0.057(3) Uani 1 1 d . . . . .
H111 H 1.010512 0.124685 0.033745 0.069 Uiso 1 1 calc R U . . .
C112 C 0.4640(5) 0.5748(4) 0.2523(4) 0.038(2) Uani 1 1 d . . . . .
H112 H 0.415256 0.568521 0.226623 0.045 Uiso 1 1 calc R U . . .
C113 C 0.5377(5) 1.0663(5) 0.3459(4) 0.042(2) Uani 1 1 d . . . . .
H113 H 0.578737 1.100074 0.359710 0.051 Uiso 1 1 calc R U . . .
C114 C 0.4181(5) 0.9659(4) 0.3060(4) 0.0336(19) Uani 1 1 d . . . . .
C115 C 0.1134(5) 0.6199(4) 0.1333(4) 0.041(2) Uani 1 1 d . . . . .
H115 H 0.102639 0.576792 0.134871 0.049 Uiso 1 1 calc R U . . .
C116 C 0.6140(6) 0.9387(5) 0.4897(4) 0.050(3) Uani 1 1 d . . . . .
H116 H 0.608001 0.985255 0.499968 0.060 Uiso 1 1 calc R U . . .
C117 C 0.8995(5) 1.0756(4) 0.2615(4) 0.036(2) Uani 1 1 d . . . . .
H117 H 0.935254 1.068918 0.237354 0.043 Uiso 1 1 calc R U . . .
C118 C 0.9800(5) 0.5054(4) 0.3658(4) 0.037(2) Uani 1 1 d . . . . .
H118 H 1.019683 0.496460 0.393249 0.044 Uiso 1 1 calc R U . . .
C119 C 0.2637(5) 0.9110(4) 0.3191(4) 0.0327(19) Uani 1 1 d . . . . .
C120 C 0.0829(6) 0.7031(5) 0.0887(4) 0.050(3) Uani 1 1 d . . . . .
H120 H 0.052089 0.717570 0.060099 0.061 Uiso 1 1 calc R U . . .
C121 C 0.1830(6) 0.9854(5) 0.3747(4) 0.042(2) Uani 1 1 d . . . . .
H121 H 0.170328 1.029389 0.393240 0.050 Uiso 1 1 calc R U . . .
C122 C 0.2981(5) 0.8870(4) 0.2003(4) 0.0316(18) Uani 1 1 d . . . . .
C123 C 0.4598(7) 0.5648(5) 0.4094(5) 0.054(3) Uani 1 1 d . . . . .
H123 H 0.431798 0.525660 0.382005 0.065 Uiso 1 1 calc R U . . .
C124 C 0.5151(5) 1.0329(5) 0.2887(4) 0.043(2) Uani 1 1 d . . . . .
H124 H 0.540051 1.043526 0.262561 0.052 Uiso 1 1 calc R U . . .
C125 C 0.5173(7) 0.8692(6) 0.0822(6) 0.062(3) Uani 1 1 d . . . . .
H125 H 0.525964 0.906772 0.071160 0.075 Uiso 1 1 calc R U . . .
C126 C 0.8101(5) 1.0284(4) 0.2999(4) 0.036(2) Uani 1 1 d . . . . .
C127 C 0.4232(6) 0.5642(5) 0.0411(4) 0.045(2) Uani 1 1 d . . . . .
H127 H 0.475964 0.555428 0.043405 0.053 Uiso 1 1 calc R U . . .
C128 C 0.2339(6) 0.8755(5) 0.0852(4) 0.044(2) Uani 1 1 d . . . . .
H128 H 0.212312 0.871020 0.046469 0.052 Uiso 1 1 calc R U . . .
C129 C 0.8558(5) 0.1298(4) 0.0872(4) 0.0343(19) Uani 1 1 d . . . . .
C130 C 0.5782(6) 0.5864(5) 0.1575(4) 0.041(2) Uani 1 1 d . . . . .
H130 H 0.533389 0.564030 0.159981 0.050 Uiso 1 1 calc R U . . .
C131 C 0.9311(6) 0.5549(5) 0.3837(4) 0.044(2) Uani 1 1 d . . . . .
H131 H 0.937593 0.579182 0.423376 0.052 Uiso 1 1 calc R U . . .
C132 C 1.1894(5) 0.1891(5) 0.3524(4) 0.039(2) Uani 1 1 d . . . . .
H132 H 1.143260 0.208519 0.360756 0.047 Uiso 1 1 calc R U . . .
C133 C 0.9281(6) 0.1495(5) 0.0818(4) 0.044(2) Uani 1 1 d . . . . .
H133 H 0.954757 0.189779 0.108308 0.053 Uiso 1 1 calc R U . . .
C134 C 1.2894(6) 0.4330(5) 0.3777(4) 0.049(3) Uani 1 1 d . . . . .
H134 H 1.342497 0.439913 0.395995 0.059 Uiso 1 1 calc R U . . .
C135 C 0.5939(6) 0.0756(6) 0.1626(5) 0.057(3) Uani 1 1 d . . . . .
H135 H 0.549924 0.053716 0.166755 0.069 Uiso 1 1 calc R U . . .
C136 C 0.2918(5) 0.8353(5) 0.0990(4) 0.043(2) Uani 1 1 d . . . . .
H136 H 0.310378 0.803976 0.069020 0.052 Uiso 1 1 calc R U . . .
C137 C 0.5404(6) 0.6785(5) 0.4899(4) 0.045(2) Uani 1 1 d . . . . .
H137 H 0.568009 0.717397 0.518001 0.054 Uiso 1 1 calc R U . . .
C138 C 0.5567(5) 0.8259(4) 0.4599(3) 0.0300(18) Uani 1 1 d . . . . .
C139 C 0.3899(5) 0.8045(4) 0.4695(4) 0.0347(19) Uani 1 1 d . . . . .
C140 C 1.2523(6) 0.1961(5) 0.3968(4) 0.045(2) Uani 1 1 d . . . . .
H140 H 1.249617 0.220914 0.434979 0.054 Uiso 1 1 calc R U . . .
C141 C 1.2463(6) 0.3607(5) 0.5298(4) 0.052(3) Uani 1 1 d . . . . .
H141 H 1.297594 0.378719 0.548137 0.063 Uiso 1 1 calc R U . . .
C142 C 0.7920(5) 0.4054(4) 0.3388(3) 0.0323(19) Uani 1 1 d . . . . .
H142 H 0.804984 0.451469 0.359575 0.039 Uiso 1 1 calc R U . . .
C143 C 0.3673(6) 0.5198(5) -0.0009(4) 0.049(2) Uani 1 1 d . . . . .
H143 H 0.382166 0.481377 -0.027345 0.059 Uiso 1 1 calc R U . . .
C144 C 0.7295(5) 0.0830(4) 0.1647(4) 0.041(2) Uani 1 1 d . . . . .
H144 H 0.778321 0.065280 0.170525 0.049 Uiso 1 1 calc R U . . .
C145 C 1.2111(6) 0.3154(5) 0.5478(4) 0.050(3) Uani 1 1 d . . . . .
H145 H 1.238413 0.302237 0.578435 0.060 Uiso 1 1 calc R U . . .
C146 C 0.9712(5) 0.4684(4) 0.3074(3) 0.0319(19) Uani 1 1 d . . . . .
C147 C 0.2216(6) 0.6857(5) 0.3471(4) 0.041(2) Uani 1 1 d . . . . .
H147 H 0.271937 0.706176 0.354763 0.049 Uiso 1 1 calc R U . . .
C148 C 0.4881(6) 0.6849(4) 0.4429(4) 0.039(2) Uani 1 1 d . . . . .
C149 C 0.7563(6) 0.3794(5) 0.1539(4) 0.047(2) Uani 1 1 d . . . . .
H149 H 0.760057 0.421608 0.183091 0.056 Uiso 1 1 calc R U . . .
C150 C 1.2036(6) 0.1481(5) 0.1000(4) 0.043(2) Uani 1 1 d . . . . .
H150 H 1.226683 0.118224 0.071957 0.052 Uiso 1 1 calc R U . . .
C152 C 1.1989(6) 0.2150(5) 0.1030(4) 0.048(2) Uani 1 1 d . . . . .
H152 H 1.221851 0.231583 0.079035 0.058 Uiso 1 1 calc R U . . .
C153 C 0.7920(6) 0.3498(5) 0.4768(4) 0.046(2) Uani 1 1 d . . . . .
H153 H 0.742227 0.333733 0.476982 0.056 Uiso 1 1 calc R U . . .
C154 C 0.4895(5) 0.7584(5) 0.1148(4) 0.039(2) Uani 1 1 d . . . . .
C155 C 0.8204(6) 0.0693(5) 0.0486(4) 0.046(2) Uani 1 1 d . . . . .
H155 H 0.772100 0.053673 0.051911 0.055 Uiso 1 1 calc R U . . .
C156 C 1.2470(5) 0.4864(5) 0.3747(4) 0.045(2) Uani 1 1 d . . . . .
H156 H 1.271029 0.530413 0.390969 0.053 Uiso 1 1 calc R U . . .
C157 C 0.6945(6) 0.8484(5) 0.4728(4) 0.048(2) Uani 1 1 d . . . . .
H157 H 0.744110 0.832134 0.471921 0.058 Uiso 1 1 calc R U . . .
C158 C 0.9766(6) 0.3347(5) 0.1018(4) 0.049(2) Uani 1 1 d . . . . .
H158 H 0.939503 0.304300 0.071870 0.058 Uiso 1 1 calc R U . . .
C160 C 0.8478(5) 0.3055(5) 0.4640(4) 0.040(2) Uani 1 1 d . . . . .
H160 H 0.835594 0.259024 0.454614 0.048 Uiso 1 1 calc R U . . .
C162 C 0.2988(5) 0.4525(5) 0.1336(4) 0.045(2) Uani 1 1 d . . . . .
H162 H 0.309703 0.433226 0.096716 0.054 Uiso 1 1 calc R U . . .
C163 C 0.7253(7) 0.3733(6) 0.0992(5) 0.060(3) Uani 1 1 d . . . . .
H163 H 0.705157 0.410654 0.089863 0.072 Uiso 1 1 calc R U . . .
C164 C 1.2612(5) 0.1252(5) 0.2857(4) 0.040(2) Uani 1 1 d . . . . .
H164 H 1.264975 0.100903 0.247614 0.048 Uiso 1 1 calc R U . . .
C165 C 0.9530(6) 0.1798(6) 0.4932(5) 0.057(3) Uani 1 1 d . . . . .
H165 H 0.939690 0.218125 0.520738 0.068 Uiso 1 1 calc R U . . .
C166 C 0.1432(6) 0.7441(5) 0.1274(4) 0.054(3) Uani 1 1 d . . . . .
H166 H 0.153242 0.787341 0.125865 0.065 Uiso 1 1 calc R U . . .
C167 C 0.5869(6) 0.1327(6) 0.1477(5) 0.063(3) Uani 1 1 d . . . . .
H167 H 0.538039 0.150604 0.142388 0.075 Uiso 1 1 calc R U . . .
C168 C 0.6659(6) 0.0503(5) 0.1716(4) 0.050(3) Uani 1 1 d . . . . .
H168 H 0.671652 0.011354 0.182191 0.060 Uiso 1 1 calc R U . . .
C169 C 0.5135(7) 0.5606(6) 0.4555(6) 0.064(3) Uani 1 1 d . . . . .
H169 H 0.523580 0.518225 0.459251 0.077 Uiso 1 1 calc R U . . .
C170 C 1.1308(6) 0.2318(5) 0.1783(4) 0.044(2) Uani 1 1 d . . . . .
H170 H 1.104754 0.260731 0.204869 0.052 Uiso 1 1 calc R U . . .
C172 C 0.8619(5) 1.0200(4) 0.2649(4) 0.036(2) Uani 1 1 d . . . . .
H172 H 0.871998 0.976384 0.243094 0.044 Uiso 1 1 calc R U . . .
C173 C 0.9430(7) 0.1167(6) 0.4993(5) 0.061(3) Uani 1 1 d . . . . .
H173 H 0.923732 0.112449 0.530425 0.073 Uiso 1 1 calc R U . . .
C174 C 0.7830(6) 0.3237(5) 0.1679(4) 0.042(2) Uani 1 1 d . . . . .
H174 H 0.804371 0.328524 0.206698 0.051 Uiso 1 1 calc R U . . .
C176 C 0.6389(5) 0.6757(5) 0.1415(4) 0.042(2) Uani 1 1 d . . . . .
H176 H 0.636054 0.715962 0.132738 0.051 Uiso 1 1 calc R U . . .
C178 C 0.2090(6) 0.9221(5) 0.1299(4) 0.046(2) Uani 1 1 d . . . . .
H178 H 0.169646 0.950000 0.121791 0.055 Uiso 1 1 calc R U . . .
C180 C 1.1324(5) 0.4130(4) 0.3220(4) 0.0340(19) Uani 1 1 d . . . . .
C181 C 0.7227(7) 0.3118(6) 0.0560(4) 0.065(3) Uani 1 1 d . . . . .
H181 H 0.704072 0.308059 0.017111 0.078 Uiso 1 1 calc R U . . .
C182 C 0.9917(6) 0.0676(5) 0.4146(5) 0.055(3) Uani 1 1 d . . . . .
H182 H 1.006166 0.029282 0.387684 0.067 Uiso 1 1 calc R U . . .
C184 C 1.0950(5) 0.3055(4) 0.4750(3) 0.0325(19) Uani 1 1 d . . . . .
C186 C 0.8737(6) 0.5696(4) 0.3454(4) 0.042(2) Uani 1 1 d . . . . .
H186 H 0.841760 0.604700 0.358231 0.050 Uiso 1 1 calc R U . . .
C187 C 0.9621(7) 0.0613(6) 0.4587(6) 0.065(3) Uani 1 1 d . . . . .
H187 H 0.954512 0.018238 0.461401 0.077 Uiso 1 1 calc R U . . .
C188 C 0.9358(5) 0.3967(5) 0.4779(4) 0.042(2) Uani 1 1 d . . . . .
H188 H 0.985278 0.413507 0.477770 0.050 Uiso 1 1 calc R U . . .
C190 C 0.6302(5) 0.8045(5) 0.4583(4) 0.040(2) Uani 1 1 d . . . . .
H190 H 0.636608 0.757952 0.446882 0.047 Uiso 1 1 calc R U . . .
C192 C 0.3226(5) 0.8399(4) 0.1545(4) 0.0335(19) Uani 1 1 d . . . . .
H192 H 0.360792 0.810999 0.162221 0.040 Uiso 1 1 calc R U . . .
C194 C 0.4468(6) 0.6265(4) 0.4032(4) 0.047(2) Uani 1 1 d . . . . .
H194 H 0.409358 0.629404 0.371499 0.056 Uiso 1 1 calc R U . . .
C196 C 0.2435(5) 0.9748(5) 0.3462(4) 0.038(2) Uani 1 1 d . . . . .
H196 H 0.271707 1.012272 0.345126 0.045 Uiso 1 1 calc R U . . .
C198 C 0.9902(5) -0.0428(5) 0.1359(4) 0.047(2) Uani 1 1 d . . . . .
H198 H 0.956231 -0.061280 0.099476 0.056 Uiso 1 1 calc R U . . .
C200 C 0.7970(5) 1.0946(4) 0.3305(4) 0.0345(19) Uani 1 1 d . . . . .
H200 H 0.760481 1.103098 0.354162 0.041 Uiso 1 1 calc R U . . .
C202 C 0.8805(6) 0.4413(5) 0.4909(4) 0.044(2) Uani 1 1 d . . . . .
H202 H 0.892745 0.487810 0.500910 0.052 Uiso 1 1 calc R U . . .
C204 C 1.3248(6) 0.1314(5) 0.3306(4) 0.045(2) Uani 1 1 d . . . . .
H204 H 1.370829 0.111141 0.323105 0.054 Uiso 1 1 calc R U . . .
C206 C 0.6490(6) 0.5597(5) 0.1677(4) 0.050(3) Uani 1 1 d . . . . .
H206 H 0.653004 0.519556 0.176601 0.060 Uiso 1 1 calc R U . . .
C208 C 0.3084(6) 0.4173(5) 0.1711(5) 0.051(3) Uani 1 1 d . . . . .
H208 H 0.327254 0.374213 0.160335 0.062 Uiso 1 1 calc R U . . .
C210 C 0.8382(5) 1.1465(4) 0.3255(3) 0.0326(19) Uani 1 1 d . . . . .
H210 H 0.831184 1.190736 0.347912 0.039 Uiso 1 1 calc R U . . .
C3 C 0.8999(8) 0.7925(7) 0.0394(5) 0.072(3) Uani 1 1 d . . . . .
H3A H 0.952775 0.800123 0.062241 0.109 Uiso 1 1 calc R U . . .
H3B H 0.895029 0.816082 0.011528 0.109 Uiso 1 1 calc R U . . .
H3C H 0.887774 0.744594 0.019109 0.109 Uiso 1 1 calc R U . . .
C5 C 0.7986(7) 0.8252(6) 0.1633(5) 0.066(3) Uani 1 1 d . . . . .
H5 H 0.803653 0.814798 0.197550 0.079 Uiso 1 1 calc R U . . .
C21 C 0.8490(6) 0.8018(6) 0.1281(5) 0.058(3) Uani 1 1 d . . . . .
H21 H 0.887455 0.773877 0.137655 0.070 Uiso 1 1 calc R U . . .
C45 C 0.8446(7) 0.8184(5) 0.0783(4) 0.054(3) Uani 1 1 d . . . . .
C179 C 0.7878(7) 0.8597(6) 0.0662(5) 0.057(3) Uani 1 1 d . . . . .
H179 H 0.784041 0.872593 0.033229 0.069 Uiso 1 1 calc R U . . .
C183 C 0.7413(7) 0.8634(6) 0.1494(5) 0.066(3) Uani 1 1 d . . . . .
H183 H 0.704622 0.877011 0.172609 0.079 Uiso 1 1 calc R U . . .
C195 C 0.7365(7) 0.8823(7) 0.1017(5) 0.075(4) Uani 1 1 d . . . . .
H195 H 0.698172 0.910759 0.093101 0.090 Uiso 1 1 calc R U . . .
C13 C 0.9046(9) 0.8594(10) 0.3409(7) 0.095(5) Uani 1 1 d . . . . .
H13 H 0.900261 0.905766 0.358416 0.114 Uiso 1 1 calc R U . . .
C47 C 0.9128(8) 0.7240(7) 0.2826(7) 0.084(4) Uani 1 1 d . . . . .
H47 H 0.913279 0.677597 0.262781 0.100 Uiso 1 1 calc R U . . .
C51 C 0.8700(10) 0.7477(10) 0.3227(9) 0.109(6) Uani 1 1 d . . . . .
H51 H 0.840114 0.715624 0.330006 0.130 Uiso 1 1 calc R U . . .
C101 C 1.0099(11) 0.7536(8) 0.2329(6) 0.107(6) Uani 1 1 d . . . . .
H10A H 1.054869 0.735058 0.250321 0.160 Uiso 1 1 calc R U . . .
H10B H 1.026502 0.793611 0.225859 0.160 Uiso 1 1 calc R U . . .
H10C H 0.983878 0.720387 0.196560 0.160 Uiso 1 1 calc R U . . .
C103 C 0.8654(10) 0.8168(12) 0.3554(8) 0.115(6) Uani 1 1 d . . . . .
H103 H 0.836858 0.830552 0.384609 0.137 Uiso 1 1 calc R U . . .
C159 C 0.9557(7) 0.7717(9) 0.2723(6) 0.082(4) Uani 1 1 d . . . . .
C205 C 0.9494(8) 0.8412(7) 0.3036(7) 0.079(4) Uani 1 1 d . . . . .
H205 H 0.978233 0.874573 0.297159 0.095 Uiso 1 1 calc R U . . .
C15 C 0.9039(6) 0.5464(5) 0.0969(4) 0.045(2) Uani 1 1 d . . . . .
C57 C 0.8513(6) 0.6285(5) 0.0549(5) 0.050(2) Uani 1 1 d . . . . .
H57 H 0.830014 0.670348 0.059036 0.060 Uiso 1 1 calc R U . . .
C81 C 0.9239(7) 0.5236(6) 0.1471(5) 0.061(3) Uani 1 1 d . . . . .
H81A H 0.920395 0.560394 0.181814 0.092 Uiso 1 1 calc R U . . .
H81B H 0.976519 0.509365 0.150657 0.092 Uiso 1 1 calc R U . . .
H81C H 0.887955 0.486112 0.142111 0.092 Uiso 1 1 calc R U . . .
C151 C 0.8585(6) 0.5881(5) 0.0025(4) 0.047(2) Uani 1 1 d . . . . .
H151 H 0.840974 0.601501 -0.029959 0.056 Uiso 1 1 calc R U . . .
C171 C 0.8753(6) 0.6084(5) 0.1027(5) 0.051(3) Uani 1 1 d . . . . .
H171 H 0.872040 0.637538 0.139566 0.062 Uiso 1 1 calc R U . . .
C177 C 0.9119(6) 0.5063(5) 0.0421(4) 0.049(2) Uani 1 1 d . . . . .
H177 H 0.932217 0.463897 0.036864 0.059 Uiso 1 1 calc R U . . .
C185 C 0.8904(6) 0.5286(5) -0.0042(4) 0.052(3) Uani 1 1 d . . . . .
H185 H 0.897918 0.502169 -0.040731 0.063 Uiso 1 1 calc R U . . .
C23 C 0.4042(7) 0.3199(6) 0.0511(5) 0.064(3) Uani 1 1 d . . . . .
C25 C 0.5205(9) 0.3845(7) 0.1022(8) 0.090(5) Uani 1 1 d . . . . .
H25 H 0.557001 0.419930 0.107445 0.108 Uiso 1 1 calc R U . . .
C97 C 0.3350(9) 0.3031(8) 0.0046(6) 0.093(5) Uani 1 1 d . . . . .
H97A H 0.345686 0.268677 -0.029120 0.139 Uiso 1 1 calc R U . . .
H97B H 0.320252 0.343071 -0.005043 0.139 Uiso 1 1 calc R U . . .
H97C H 0.292742 0.286283 0.017074 0.139 Uiso 1 1 calc R U . . .
C99 C 0.4568(8) 0.3733(7) 0.0588(6) 0.076(4) Uani 1 1 d . . . . .
H99 H 0.448297 0.400252 0.035058 0.091 Uiso 1 1 calc R U . . .
C189 C 0.4175(8) 0.2851(6) 0.0869(7) 0.074(4) Uani 1 1 d . . . . .
H189 H 0.381490 0.249295 0.081512 0.089 Uiso 1 1 calc R U . . .
C193 C 0.4844(11) 0.2996(9) 0.1336(8) 0.097(5) Uani 1 1 d . . . . .
H193 H 0.491300 0.275272 0.159630 0.117 Uiso 1 1 calc R U . . .
C203 C 0.5357(10) 0.3479(10) 0.1390(8) 0.106(6) Uani 1 1 d . . . . .
H203 H 0.581996 0.357219 0.167637 0.127 Uiso 1 1 calc R U . . .
C39 C 0.3788(6) 1.0497(6) 0.1055(5) 0.060(3) Uani 1 1 d . . . . .
C43 C 0.3893(7) 0.9693(6) 0.0153(6) 0.072(4) Uani 1 1 d . . . . .
H43 H 0.390330 0.923910 -0.007288 0.087 Uiso 1 1 calc R U . . .
C83 C 0.3812(7) 0.9851(6) 0.0724(6) 0.063(3) Uani 1 1 d . . . . .
H83 H 0.377341 0.950390 0.087904 0.075 Uiso 1 1 calc R U . . .
C91 C 0.3958(7) 1.0179(7) -0.0078(5) 0.065(3) Uani 1 1 d . . . . .
H91 H 0.401414 1.006938 -0.046219 0.078 Uiso 1 1 calc R U . . .
C95 C 0.3939(7) 1.0843(7) 0.0259(5) 0.067(3) Uani 1 1 d . . . . .
H95 H 0.397721 1.118867 0.010201 0.080 Uiso 1 1 calc R U . . .
C161 C 0.3865(6) 1.1001(5) 0.0817(5) 0.051(3) Uani 1 1 d . . . . .
H161 H 0.386619 1.145627 0.104411 0.061 Uiso 1 1 calc R U . . .
C191 C 0.3724(7) 1.0674(7) 0.1652(5) 0.076(4) Uani 1 1 d . . . . .
H19A H 0.423284 1.082835 0.190445 0.114 Uiso 1 1 calc R U . . .
H19B H 0.352281 1.028174 0.171642 0.114 Uiso 1 1 calc R U . . .
H19C H 0.337229 1.103076 0.173644 0.114 Uiso 1 1 calc R U . . .
C49 C 0.4274(7) 0.2857(6) 0.2847(5) 0.065(3) Uani 1 1 d . . . . .
C175 C 0.3568(9) 0.2660(8) 0.2398(7) 0.097(5) Uani 1 1 d . . . . .
H17A H 0.366742 0.230325 0.206574 0.145 Uiso 1 1 calc R U . . .
H17B H 0.340064 0.304584 0.228474 0.145 Uiso 1 1 calc R U . . .
H17C H 0.316253 0.250032 0.254361 0.145 Uiso 1 1 calc R U . . .
C197 C 0.4684(9) 0.2386(7) 0.3020(6) 0.088(4) Uani 1 1 d . U . . .
H197 H 0.451961 0.192689 0.283543 0.106 Uiso 1 1 calc R U . . .
C199 C 0.4577(9) 0.3503(7) 0.3117(7) 0.084(4) Uani 1 1 d . . . . .
H199 H 0.433375 0.384205 0.299146 0.100 Uiso 1 1 calc R U . . .
C201 C 0.5565(11) 0.3229(9) 0.3739(7) 0.102(5) Uani 1 1 d . . . . .
H201 H 0.597976 0.336418 0.406496 0.122 Uiso 1 1 calc R U . . .
C207 C 0.5354(11) 0.2575(9) 0.3474(8) 0.114(6) Uani 1 1 d . U . . .
H207 H 0.564442 0.224681 0.358668 0.136 Uiso 1 1 calc R U . . .
C209 C 0.5207(10) 0.3683(8) 0.3555(7) 0.093(5) Uani 1 1 d . . . . .
H209 H 0.538941 0.413976 0.372907 0.112 Uiso 1 1 calc R U . . .

loop_
_atom_site_aniso_label
_atom_site_aniso_U_11
_atom_site_aniso_U_22
_atom_site_aniso_U_33
_atom_site_aniso_U_23
_atom_site_aniso_U_13
_atom_site_aniso_U_12
Tb1 0.0284(2) 0.0252(2) 0.0279(2) 0.00954(17) 0.00666(17) 0.00254(16)
Tb2 0.0272(2) 0.0253(2) 0.0283(2) 0.00938(17) 0.00642(17) 0.00160(16)
Si1 0.0346(13) 0.0314(12) 0.0310(12) 0.0098(10) 0.0119(10) 0.0058(10)
Si2 0.0337(13) 0.0332(12) 0.0302(12) 0.0090(10) 0.0045(10) 0.0045(10)
Si3 0.0342(12) 0.0278(12) 0.0335(12) 0.0108(10) 0.0099(10) 0.0002(9)
Si4 0.0326(12) 0.0313(12) 0.0283(11) 0.0116(10) 0.0068(9) 0.0049(9)
Si5 0.0324(12) 0.0301(12) 0.0280(11) 0.0107(9) 0.0060(9) -0.0018(9)
Si6 0.0335(12) 0.0297(12) 0.0284(12) 0.0097(10) 0.0040(9) 0.0011(9)
Si7 0.0346(12) 0.0266(11) 0.0287(11) 0.0095(9) 0.0066(9) 0.0036(9)
Si8 0.0372(13) 0.0337(12) 0.0317(12) 0.0126(10) 0.0096(10) 0.0036(10)
O1 0.040(3) 0.035(3) 0.031(3) 0.015(3) 0.007(3) 0.010(3)
O2 0.039(3) 0.028(3) 0.034(3) 0.017(3) 0.005(3) -0.002(2)
O3 0.038(3) 0.019(3) 0.042(3) 0.011(2) 0.013(3) 0.000(2)
O4 0.039(3) 0.036(3) 0.025(3) 0.009(2) 0.004(2) 0.006(3)
O5 0.028(3) 0.031(3) 0.037(3) 0.011(3) 0.007(2) 0.002(2)
O6 0.038(3) 0.027(3) 0.029(3) 0.009(2) 0.008(2) 0.005(2)
O7 0.034(3) 0.032(3) 0.035(3) 0.015(3) 0.003(3) 0.003(2)
O8 0.037(3) 0.035(3) 0.029(3) 0.011(3) 0.011(3) 0.002(3)
N1 0.029(4) 0.036(4) 0.032(4) 0.015(3) -0.001(3) -0.003(3)
N2 0.035(4) 0.033(4) 0.032(4) 0.013(3) 0.000(3) 0.003(3)
N3 0.031(4) 0.030(4) 0.033(4) 0.008(3) 0.002(3) -0.003(3)
N4 0.032(4) 0.029(4) 0.027(4) 0.005(3) 0.007(3) -0.002(3)
C1 0.032(5) 0.043(5) 0.042(5) 0.012(4) 0.019(4) 0.000(4)
C2 0.067(7) 0.034(5) 0.065(7) 0.024(5) 0.021(6) 0.001(5)
C4 0.034(5) 0.039(5) 0.033(5) 0.011(4) 0.007(4) 0.006(4)
C6 0.037(5) 0.040(5) 0.039(5) 0.014(4) 0.013(4) -0.001(4)
C7 0.031(5) 0.043(5) 0.029(4) 0.008(4) 0.003(4) 0.007(4)
C8 0.049(6) 0.029(5) 0.041(5) 0.013(4) 0.016(4) 0.015(4)
C9 0.064(7) 0.054(7) 0.045(6) 0.017(5) 0.020(5) 0.024(5)
C10 0.023(4) 0.027(4) 0.041(5) 0.005(4) 0.009(4) 0.000(3)
C11 0.056(6) 0.039(5) 0.068(7) 0.031(5) 0.022(5) 0.014(5)
C12 0.046(5) 0.031(5) 0.038(5) 0.012(4) 0.003(4) 0.008(4)
C14 0.033(5) 0.040(5) 0.034(5) 0.017(4) 0.009(4) 0.008(4)
C16 0.036(5) 0.040(5) 0.033(5) 0.011(4) 0.007(4) 0.004(4)
C17 0.071(7) 0.054(6) 0.044(6) 0.025(5) 0.027(5) 0.019(5)
C18 0.040(5) 0.029(4) 0.026(4) 0.011(3) 0.010(4) 0.004(4)
C19 0.048(6) 0.061(7) 0.061(7) 0.024(6) 0.013(5) 0.005(5)
C20 0.036(5) 0.038(5) 0.041(5) 0.020(4) 0.002(4) -0.006(4)
C22 0.029(5) 0.040(5) 0.038(5) 0.015(4) 0.002(4) 0.007(4)
C24 0.033(5) 0.040(5) 0.045(5) 0.019(4) 0.005(4) 0.006(4)
C26 0.042(5) 0.028(4) 0.044(5) 0.022(4) 0.015(4) 0.005(4)
C27 0.040(5) 0.046(6) 0.037(5) 0.012(4) -0.002(4) -0.008(4)
C28 0.035(5) 0.031(4) 0.035(5) 0.010(4) 0.016(4) 0.004(4)
C29 0.048(5) 0.028(4) 0.031(5) 0.007(4) 0.012(4) 0.009(4)
C30 0.029(5) 0.040(5) 0.038(5) 0.014(4) 0.009(4) 0.002(4)
C31 0.092(9) 0.034(5) 0.044(6) 0.018(5) -0.001(6) 0.009(5)
C32 0.048(6) 0.043(5) 0.037(5) 0.008(4) 0.009(4) -0.006(4)
C33 0.036(5) 0.029(4) 0.034(5) 0.007(4) 0.004(4) -0.006(4)
C34 0.039(5) 0.029(5) 0.036(5) 0.004(4) -0.002(4) 0.000(4)
C35 0.051(6) 0.040(5) 0.028(5) 0.011(4) 0.008(4) 0.001(4)
C36 0.044(5) 0.037(5) 0.034(5) 0.011(4) 0.010(4) 0.006(4)
C37 0.047(6) 0.037(5) 0.050(6) 0.021(4) 0.018(5) -0.001(4)
C38 0.035(5) 0.037(5) 0.043(5) 0.013(4) 0.002(4) -0.002(4)
C40 0.046(5) 0.038(5) 0.029(4) 0.014(4) 0.011(4) 0.004(4)
C41 0.036(5) 0.077(7) 0.028(5) 0.014(5) -0.004(4) -0.013(5)
C42 0.025(4) 0.038(5) 0.031(4) 0.006(4) 0.004(3) -0.005(4)
C44 0.037(5) 0.041(5) 0.036(5) 0.014(4) 0.009(4) 0.006(4)
C46 0.043(5) 0.040(5) 0.033(5) 0.007(4) 0.012(4) 0.004(4)
C48 0.051(6) 0.035(5) 0.058(6) 0.021(5) 0.010(5) 0.005(4)
C50 0.043(5) 0.040(5) 0.031(5) 0.014(4) 0.010(4) 0.002(4)
C52 0.038(5) 0.025(4) 0.039(5) 0.012(4) 0.006(4) -0.002(4)
C53 0.042(5) 0.023(4) 0.039(5) 0.000(4) 0.004(4) 0.007(4)
C54 0.038(5) 0.035(5) 0.037(5) 0.017(4) 0.014(4) 0.011(4)
C55 0.040(5) 0.052(6) 0.048(6) 0.026(5) 0.019(4) 0.009(4)
C56 0.060(6) 0.034(5) 0.041(5) 0.021(4) 0.007(5) 0.005(4)
C58 0.039(5) 0.033(5) 0.040(5) 0.014(4) 0.008(4) 0.004(4)
C59 0.045(6) 0.064(7) 0.037(5) 0.022(5) 0.013(4) 0.009(5)
C60 0.033(5) 0.041(5) 0.037(5) 0.021(4) 0.013(4) 0.012(4)
C61 0.041(5) 0.039(5) 0.037(5) 0.009(4) 0.013(4) -0.002(4)
C62 0.044(6) 0.050(6) 0.043(6) 0.011(5) -0.003(4) 0.007(5)
C63 0.039(5) 0.037(5) 0.033(5) 0.012(4) 0.014(4) -0.002(4)
C64 0.049(6) 0.031(5) 0.031(5) 0.008(4) 0.013(4) 0.010(4)
C65 0.045(6) 0.054(6) 0.059(7) 0.012(5) 0.010(5) 0.004(5)
C66 0.040(5) 0.030(5) 0.045(5) 0.013(4) 0.012(4) -0.004(4)
C67 0.045(6) 0.050(6) 0.038(5) 0.008(5) 0.003(4) -0.012(5)
C68 0.038(5) 0.037(5) 0.043(5) 0.018(4) 0.008(4) 0.006(4)
C69 0.031(5) 0.051(6) 0.043(5) 0.010(5) 0.006(4) 0.008(4)
C70 0.029(4) 0.028(4) 0.028(4) 0.004(3) 0.001(3) -0.004(3)
C71 0.068(8) 0.067(7) 0.044(6) 0.023(6) 0.023(5) 0.036(6)
C72 0.029(4) 0.033(5) 0.035(5) 0.012(4) 0.012(4) 0.006(4)
C73 0.043(6) 0.049(6) 0.039(5) 0.004(5) 0.005(4) 0.003(5)
C74 0.047(5) 0.032(5) 0.034(5) 0.008(4) 0.011(4) -0.001(4)
C75 0.110(11) 0.084(9) 0.063(8) 0.057(7) 0.054(7) 0.033(8)
C76 0.041(5) 0.032(5) 0.031(5) 0.005(4) 0.001(4) -0.003(4)
C77 0.040(5) 0.033(5) 0.037(5) 0.012(4) 0.014(4) 0.002(4)
C78 0.057(7) 0.046(6) 0.065(7) 0.031(5) 0.015(6) 0.001(5)
C79 0.047(6) 0.054(6) 0.042(5) 0.014(5) 0.017(5) -0.007(5)
C80 0.039(5) 0.023(4) 0.033(4) 0.011(3) 0.008(4) 0.001(3)
C82 0.039(5) 0.038(5) 0.033(5) 0.015(4) 0.005(4) 0.004(4)
C84 0.040(5) 0.023(4) 0.036(5) 0.013(4) 0.004(4) 0.008(4)
C85 0.055(7) 0.039(6) 0.083(8) 0.024(6) 0.032(6) 0.012(5)
C86 0.041(5) 0.032(5) 0.041(5) 0.008(4) 0.007(4) 0.001(4)
C87 0.047(6) 0.072(8) 0.080(8) 0.035(7) 0.023(6) 0.007(6)
C88 0.034(5) 0.034(5) 0.052(6) 0.014(4) 0.015(4) -0.004(4)
C89 0.065(8) 0.070(8) 0.078(8) 0.050(7) 0.020(6) 0.020(6)
C90 0.037(5) 0.035(5) 0.040(5) 0.014(4) 0.006(4) -0.002(4)
C92 0.032(5) 0.043(5) 0.031(5) 0.014(4) -0.001(4) -0.004(4)
C93 0.081(9) 0.052(7) 0.034(6) -0.004(5) 0.006(6) 0.013(6)
C94 0.039(5) 0.033(5) 0.043(5) 0.014(4) 0.006(4) 0.002(4)
C96 0.041(5) 0.060(6) 0.041(5) 0.024(5) 0.012(4) 0.011(5)
C98 0.034(5) 0.018(4) 0.047(5) 0.006(4) 0.004(4) 0.003(3)
C100 0.041(5) 0.032(5) 0.031(4) 0.013(4) -0.002(4) -0.007(4)
C102 0.059(6) 0.035(5) 0.046(6) 0.011(4) 0.030(5) 0.005(4)
C104 0.038(5) 0.034(5) 0.039(5) 0.013(4) 0.012(4) 0.011(4)
C105 0.035(5) 0.031(5) 0.041(5) 0.011(4) 0.000(4) 0.003(4)
C106 0.056(6) 0.052(6) 0.038(5) 0.007(5) 0.012(5) -0.008(5)
C107 0.045(6) 0.045(6) 0.052(6) 0.025(5) 0.014(5) 0.014(4)
C108 0.040(5) 0.040(5) 0.037(5) 0.007(4) 0.014(4) -0.001(4)
C109 0.046(5) 0.037(5) 0.021(4) 0.009(4) 0.011(4) 0.005(4)
C110 0.044(5) 0.038(5) 0.041(5) 0.012(4) 0.016(4) 0.002(4)
C111 0.050(6) 0.078(8) 0.057(7) 0.030(6) 0.025(5) 0.023(6)
C112 0.031(5) 0.041(5) 0.035(5) 0.004(4) 0.010(4) 0.001(4)
C113 0.039(5) 0.037(5) 0.050(6) 0.018(4) 0.003(4) -0.002(4)
C114 0.031(5) 0.022(4) 0.042(5) 0.007(4) 0.004(4) -0.006(3)
C115 0.048(6) 0.029(5) 0.046(5) 0.010(4) 0.015(4) -0.003(4)
C116 0.067(7) 0.041(6) 0.042(6) 0.009(4) 0.021(5) -0.005(5)
C117 0.038(5) 0.030(5) 0.040(5) 0.007(4) 0.016(4) -0.003(4)
C118 0.047(5) 0.026(4) 0.035(5) 0.006(4) 0.009(4) 0.001(4)
C119 0.022(4) 0.045(5) 0.033(5) 0.018(4) 0.001(3) 0.009(4)
C120 0.047(6) 0.058(7) 0.048(6) 0.025(5) 0.003(5) 0.006(5)
C121 0.052(6) 0.040(5) 0.033(5) 0.012(4) 0.011(4) 0.011(4)
C122 0.034(5) 0.024(4) 0.036(5) 0.008(4) 0.009(4) 0.003(3)
C123 0.069(7) 0.042(6) 0.060(7) 0.018(5) 0.030(6) 0.001(5)
C124 0.037(5) 0.052(6) 0.045(6) 0.023(5) 0.009(4) -0.003(4)
C125 0.074(8) 0.053(7) 0.086(9) 0.039(7) 0.050(7) 0.023(6)
C126 0.033(5) 0.032(5) 0.046(5) 0.014(4) 0.012(4) -0.004(4)
C127 0.046(6) 0.051(6) 0.031(5) 0.004(4) 0.011(4) 0.001(5)
C128 0.061(6) 0.046(6) 0.025(4) 0.012(4) 0.011(4) 0.008(5)
C129 0.040(5) 0.030(5) 0.032(5) 0.012(4) 0.003(4) 0.008(4)
C130 0.047(6) 0.041(5) 0.035(5) 0.008(4) 0.014(4) 0.009(4)
C131 0.056(6) 0.045(6) 0.034(5) 0.012(4) 0.022(5) 0.003(5)
C132 0.041(5) 0.042(5) 0.035(5) 0.008(4) 0.016(4) 0.002(4)
C133 0.046(6) 0.047(6) 0.047(6) 0.021(5) 0.018(5) 0.010(4)
C134 0.037(5) 0.063(7) 0.052(6) 0.032(5) 0.001(5) -0.010(5)
C135 0.038(6) 0.065(7) 0.066(7) 0.015(6) 0.015(5) -0.012(5)
C136 0.038(5) 0.045(6) 0.051(6) 0.013(5) 0.023(4) 0.004(4)
C137 0.051(6) 0.049(6) 0.039(5) 0.024(5) 0.006(4) 0.006(5)
C138 0.032(5) 0.035(5) 0.025(4) 0.013(4) 0.005(3) 0.002(4)
C139 0.042(5) 0.027(4) 0.035(5) 0.013(4) 0.005(4) 0.001(4)
C140 0.053(6) 0.048(6) 0.030(5) 0.009(4) 0.005(4) 0.013(5)
C141 0.041(6) 0.064(7) 0.036(5) 0.001(5) -0.001(4) -0.009(5)
C142 0.039(5) 0.031(4) 0.026(4) 0.006(4) 0.013(4) 0.003(4)
C143 0.056(7) 0.045(6) 0.040(5) 0.004(5) 0.013(5) -0.003(5)
C144 0.038(5) 0.035(5) 0.049(6) 0.018(4) 0.004(4) 0.003(4)
C145 0.043(6) 0.063(7) 0.032(5) 0.007(5) -0.004(4) 0.009(5)
C146 0.039(5) 0.031(4) 0.028(4) 0.012(4) 0.007(4) -0.005(4)
C147 0.050(6) 0.041(5) 0.031(5) 0.010(4) 0.013(4) -0.006(4)
C148 0.053(6) 0.036(5) 0.039(5) 0.018(4) 0.024(4) 0.012(4)
C149 0.045(6) 0.042(6) 0.053(6) 0.019(5) 0.005(5) 0.010(4)
C150 0.050(6) 0.040(5) 0.045(5) 0.012(4) 0.028(5) 0.013(4)
C152 0.045(6) 0.058(6) 0.048(6) 0.025(5) 0.012(5) 0.002(5)
C153 0.045(6) 0.060(7) 0.038(5) 0.013(5) 0.023(4) 0.009(5)
C154 0.041(5) 0.045(5) 0.040(5) 0.023(4) 0.016(4) 0.012(4)
C155 0.053(6) 0.048(6) 0.033(5) 0.006(4) 0.013(4) 0.000(5)
C156 0.043(6) 0.052(6) 0.040(5) 0.019(5) 0.004(4) -0.007(5)
C157 0.037(5) 0.053(6) 0.054(6) 0.018(5) 0.009(5) -0.002(5)
C158 0.058(6) 0.037(5) 0.040(5) 0.004(4) 0.001(5) -0.010(5)
C160 0.048(6) 0.038(5) 0.035(5) 0.009(4) 0.013(4) 0.001(4)
C162 0.044(6) 0.043(6) 0.045(6) 0.013(5) 0.008(4) 0.003(4)
C163 0.079(8) 0.053(7) 0.049(6) 0.023(5) 0.006(6) 0.022(6)
C164 0.038(5) 0.046(5) 0.038(5) 0.011(4) 0.014(4) 0.009(4)
C165 0.060(7) 0.058(7) 0.067(7) 0.035(6) 0.023(6) 0.013(5)
C166 0.057(7) 0.046(6) 0.052(6) 0.022(5) -0.015(5) -0.006(5)
C167 0.040(6) 0.065(8) 0.088(9) 0.024(7) 0.027(6) 0.008(5)
C168 0.059(7) 0.048(6) 0.036(5) 0.008(4) 0.003(5) -0.015(5)
C169 0.081(9) 0.041(6) 0.098(10) 0.043(7) 0.050(8) 0.016(6)
C170 0.050(6) 0.036(5) 0.047(6) 0.011(4) 0.019(5) 0.005(4)
C172 0.038(5) 0.034(5) 0.037(5) 0.012(4) 0.008(4) 0.003(4)
C173 0.061(7) 0.071(8) 0.072(8) 0.050(7) 0.019(6) 0.001(6)
C174 0.051(6) 0.042(5) 0.033(5) 0.015(4) 0.004(4) -0.004(4)
C176 0.041(5) 0.043(5) 0.051(6) 0.021(5) 0.017(4) 0.005(4)
C178 0.054(6) 0.044(6) 0.043(5) 0.022(5) 0.005(5) 0.013(5)
C180 0.039(5) 0.031(5) 0.035(5) 0.012(4) 0.013(4) 0.003(4)
C181 0.087(9) 0.065(7) 0.033(5) 0.022(5) -0.015(5) 0.014(6)
C182 0.052(6) 0.033(5) 0.075(8) 0.021(5) -0.006(6) 0.005(5)
C184 0.031(5) 0.036(5) 0.028(4) 0.001(4) 0.017(4) 0.006(4)
C186 0.054(6) 0.026(5) 0.047(6) 0.012(4) 0.017(5) 0.009(4)
C187 0.063(7) 0.058(7) 0.081(9) 0.043(7) 0.001(6) 0.000(6)
C188 0.038(5) 0.043(5) 0.041(5) 0.014(4) 0.001(4) 0.001(4)
C190 0.039(5) 0.046(5) 0.035(5) 0.014(4) 0.011(4) 0.000(4)
C192 0.031(5) 0.039(5) 0.035(5) 0.021(4) 0.002(4) 0.010(4)
C194 0.070(7) 0.031(5) 0.050(6) 0.020(4) 0.025(5) 0.000(5)
C196 0.044(5) 0.041(5) 0.031(5) 0.016(4) 0.008(4) 0.004(4)
C198 0.039(5) 0.050(6) 0.047(6) 0.014(5) 0.003(4) -0.008(4)
C200 0.030(5) 0.046(5) 0.034(5) 0.019(4) 0.011(4) 0.004(4)
C202 0.056(6) 0.032(5) 0.036(5) -0.001(4) 0.012(4) 0.007(4)
C204 0.038(5) 0.043(6) 0.053(6) 0.017(5) 0.005(5) 0.005(4)
C206 0.054(6) 0.045(6) 0.055(6) 0.020(5) 0.015(5) 0.021(5)
C208 0.038(5) 0.033(5) 0.071(7) 0.005(5) 0.004(5) 0.010(4)
C210 0.038(5) 0.035(5) 0.025(4) 0.009(4) 0.008(4) 0.004(4)
C3 0.085(9) 0.079(9) 0.053(7) 0.021(6) 0.016(7) 0.012(7)
C5 0.063(8) 0.068(8) 0.069(8) 0.030(7) 0.010(6) -0.012(6)
C21 0.051(7) 0.055(7) 0.071(8) 0.027(6) 0.008(6) -0.001(5)
C45 0.062(7) 0.052(6) 0.042(6) 0.008(5) 0.012(5) -0.006(5)
C179 0.061(7) 0.065(7) 0.045(6) 0.022(5) 0.004(5) -0.003(6)
C183 0.047(7) 0.083(9) 0.055(7) 0.015(6) -0.004(5) 0.007(6)
C195 0.063(8) 0.086(9) 0.055(7) 0.008(7) -0.004(6) 0.027(7)
C13 0.065(9) 0.125(14) 0.077(10) 0.019(10) 0.001(8) 0.003(9)
C47 0.082(10) 0.060(8) 0.124(13) 0.034(8) 0.050(9) 0.010(7)
C51 0.093(12) 0.122(15) 0.156(17) 0.099(14) 0.038(12) 0.017(11)
C101 0.154(16) 0.108(13) 0.078(10) 0.060(10) 0.022(11) 0.018(11)
C103 0.084(12) 0.17(2) 0.123(15) 0.088(15) 0.024(11) 0.051(13)
C159 0.045(7) 0.137(14) 0.077(9) 0.055(10) 0.011(6) 0.030(8)
C205 0.074(9) 0.071(9) 0.095(11) 0.039(8) 0.005(8) -0.005(7)
C15 0.051(6) 0.054(6) 0.035(5) 0.021(5) 0.008(4) -0.001(5)
C57 0.052(6) 0.041(6) 0.059(7) 0.016(5) 0.021(5) 0.001(5)
C81 0.063(7) 0.071(8) 0.060(7) 0.035(6) 0.015(6) 0.015(6)
C151 0.045(6) 0.044(6) 0.050(6) 0.016(5) 0.007(5) 0.002(4)
C171 0.051(6) 0.050(6) 0.053(6) 0.013(5) 0.016(5) 0.011(5)
C177 0.049(6) 0.055(6) 0.045(6) 0.026(5) 0.000(5) 0.002(5)
C185 0.058(7) 0.059(7) 0.039(6) 0.015(5) 0.012(5) -0.006(5)
C23 0.066(8) 0.051(7) 0.067(8) 0.002(6) 0.026(6) 0.011(6)
C25 0.087(11) 0.045(7) 0.123(13) 0.011(8) 0.020(10) 0.013(7)
C97 0.088(11) 0.089(11) 0.087(11) 0.014(8) 0.011(9) 0.004(8)
C99 0.084(10) 0.073(9) 0.076(9) 0.020(7) 0.038(8) -0.005(7)
C189 0.074(9) 0.060(8) 0.101(11) 0.030(8) 0.042(8) 0.021(7)
C193 0.106(13) 0.106(13) 0.113(14) 0.057(11) 0.062(12) 0.032(11)
C203 0.074(11) 0.117(14) 0.107(13) 0.026(11) -0.004(9) 0.046(10)
C39 0.051(7) 0.075(8) 0.061(7) 0.030(6) 0.012(5) 0.013(6)
C43 0.063(8) 0.056(7) 0.081(9) 0.008(7) 0.003(7) 0.003(6)
C83 0.059(7) 0.054(7) 0.076(8) 0.027(6) 0.010(6) -0.002(5)
C91 0.056(7) 0.080(9) 0.063(8) 0.033(7) 0.009(6) 0.007(6)
C95 0.050(7) 0.087(9) 0.068(8) 0.034(7) 0.011(6) 0.007(6)
C161 0.048(6) 0.050(6) 0.067(7) 0.031(5) 0.023(5) 0.014(5)
C191 0.065(8) 0.110(11) 0.078(9) 0.066(8) 0.015(7) 0.027(7)
C49 0.066(8) 0.069(8) 0.058(7) 0.019(6) 0.015(6) 0.004(6)
C175 0.085(10) 0.085(10) 0.092(11) 0.000(8) 0.005(9) -0.005(8)
C197 0.114(8) 0.072(7) 0.088(8) 0.052(6) -0.002(6) -0.005(6)
C199 0.101(12) 0.074(10) 0.080(10) 0.022(8) 0.035(9) 0.028(8)
C201 0.121(14) 0.094(12) 0.087(11) 0.037(10) 0.003(10) -0.021(11)
C207 0.136(10) 0.105(9) 0.105(9) 0.057(7) 0.002(7) 0.010(8)
C209 0.107(13) 0.085(11) 0.088(11) 0.014(9) 0.045(10) -0.014(10)

loop_
_atom_type_symbol
_atom_type_description
_atom_type_scat_dispersion_real
_atom_type_scat_dispersion_imag
_atom_type_scat_source
C C 0.0137 0.0067 'International Tables Vol C Tables 4.2.6.8 and 6.1.1.4'
H H 0.0000 0.0000 'International Tables Vol C Tables 4.2.6.8 and 6.1.1.4'
N N 0.0241 0.0134 'International Tables Vol C Tables 4.2.6.8 and 6.1.1.4'
O O 0.0389 0.0241 'International Tables Vol C Tables 4.2.6.8 and 6.1.1.4'
Si Si 0.2153 0.2529 'International Tables Vol C Tables 4.2.6.8 and 6.1.1.4'
Tb Tb -4.4782 11.8047 'International Tables Vol C Tables 4.2.6.8 and 6.1.1.4'

loop_
_geom_angle_atom_site_label_1
_geom_angle_atom_site_label_2
_geom_angle_atom_site_label_3
_geom_angle
_geom_angle_site_symmetry_1
_geom_angle_site_symmetry_3
_geom_angle_publ_flag
O1 Tb1 O2 99.0(2) . . ?
O1 Tb1 O3 98.6(2) . . ?
O1 Tb1 O4 98.2(2) . . ?
O1 Tb1 N1 173.7(2) . . ?
O1 Tb1 N4 90.2(2) . 1_545 ?
O2 Tb1 O4 154.1(2) . . ?
O2 Tb1 N1 78.2(2) . . ?
O2 Tb1 N4 81.0(2) . 1_545 ?
O3 Tb1 O2 99.5(2) . . ?
O3 Tb1 O4 96.8(2) . . ?
O3 Tb1 N1 87.4(2) . . ?
O3 Tb1 N4 171.0(2) . 1_545 ?
O4 Tb1 N1 82.7(2) . . ?
O4 Tb1 N4 79.8(2) . 1_545 ?
N4 Tb1 N1 83.9(2) 1_545 . ?
O5 Tb2 O6 97.6(2) . . ?
O5 Tb2 O7 99.9(2) . . ?
O5 Tb2 O8 99.0(2) . . ?
O5 Tb2 N2 90.5(2) . . ?
O5 Tb2 N3 173.2(2) . . ?
O6 Tb2 N2 80.1(2) . . ?
O6 Tb2 N3 81.6(2) . . ?
O7 Tb2 O6 96.9(2) . . ?
O7 Tb2 O8 98.4(2) . . ?
O7 Tb2 N2 169.5(2) . . ?
O7 Tb2 N3 86.9(2) . . ?
O8 Tb2 O6 155.1(2) . . ?
O8 Tb2 N2 81.3(2) . . ?
O8 Tb2 N3 79.8(2) . . ?
N2 Tb2 N3 82.7(2) . . ?
O1 Si1 C22 110.8(3) . . ?
O1 Si1 C30 108.6(4) . . ?
O1 Si1 C60 108.9(4) . . ?
C30 Si1 C22 108.9(4) . . ?
C30 Si1 C60 109.3(4) . . ?
C60 Si1 C22 110.4(4) . . ?
O2 Si2 C7 110.4(3) . . ?
O2 Si2 C82 109.7(3) . . ?
O2 Si2 C129 109.9(4) . . ?
C7 Si2 C82 107.1(4) . . ?
C129 Si2 C7 109.5(4) . . ?
C129 Si2 C82 110.1(4) . . ?
O3 Si3 C28 109.1(3) . . ?
O3 Si3 C146 109.4(3) . . ?
O3 Si3 C180 110.8(4) . . ?
C28 Si3 C146 107.9(4) . . ?
C180 Si3 C28 108.3(4) . . ?
C180 Si3 C146 111.3(4) . . ?
O4 Si4 C44 110.7(4) . . ?
O4 Si4 C109 108.0(3) . . ?
O4 Si4 C184 109.0(3) . . ?
C44 Si4 C109 110.7(4) . . ?
C184 Si4 C44 108.1(4) . . ?
C184 Si4 C109 110.4(4) . . ?
O5 Si5 C10 107.8(3) . . ?
O5 Si5 C70 109.8(3) . . ?
O5 Si5 C80 109.7(3) . . ?
C70 Si5 C10 111.8(4) . . ?
C70 Si5 C80 109.7(4) . . ?
C80 Si5 C10 108.1(4) . . ?
O6 Si6 C138 108.6(3) . . ?
O6 Si6 C139 109.5(4) . . ?
O6 Si6 C148 110.2(4) . . ?
C139 Si6 C138 109.2(4) . . ?
C139 Si6 C148 108.9(4) . . ?
C148 Si6 C138 110.4(4) . . ?
O7 Si7 C114 109.5(3) . . ?
O7 Si7 C119 109.6(3) . . ?
O7 Si7 C122 108.4(3) . . ?
C114 Si7 C119 110.5(4) . . ?
C122 Si7 C114 108.7(4) . . ?
C122 Si7 C119 110.2(4) . . ?
O8 Si8 C29 110.7(4) . . ?
O8 Si8 C92 110.8(4) . . ?
O8 Si8 C154 109.4(4) . . ?
C92 Si8 C29 108.3(4) . . ?
C154 Si8 C29 107.6(4) . . ?
C154 Si8 C92 110.0(4) . . ?
Si1 O1 Tb1 176.2(4) . . ?
Si2 O2 Tb1 179.2(4) . . ?
Si3 O3 Tb1 174.2(4) . . ?
Si4 O4 Tb1 169.4(4) . . ?
Si5 O5 Tb2 175.3(4) . . ?
Si6 O6 Tb2 170.9(4) . . ?
Si7 O7 Tb2 176.0(4) . . ?
Si8 O8 Tb2 177.3(4) . . ?
C72 N1 Tb1 112.6(5) . . ?
C84 N1 Tb1 125.6(6) . . ?
C84 N1 C72 117.1(7) . . ?
C77 N2 Tb2 121.0(6) . . ?
C112 N2 Tb2 121.5(6) . . ?
C112 N2 C77 117.4(7) . . ?
C18 N3 Tb2 112.3(5) . . ?
C18 N3 C42 118.1(7) . . ?
C42 N3 Tb2 125.9(5) . . ?
C117 N4 Tb1 122.7(5) . 1_565 ?
C210 N4 Tb1 119.4(5) . 1_565 ?
C210 N4 C117 117.9(7) . . ?
C42 C1 H1 120.2 . . ?
C42 C1 C100 119.6(8) . . ?
C100 C1 H1 120.2 . . ?
C78 C2 H2 120.1 . . ?
C78 C2 C198 119.8(9) . . ?
C198 C2 H2 120.1 . . ?
C60 C4 H4 119.3 . . ?
C78 C4 H4 119.3 . . ?
C78 C4 C60 121.5(9) . . ?
C90 C6 C126 175.4(10) . . ?
C65 C7 Si2 122.4(8) . . ?
C144 C7 Si2 121.5(7) . . ?
C144 C7 C65 116.1(9) . . ?
C56 C8 H8 119.3 . . ?
C146 C8 H8 119.3 . . ?
C146 C8 C56 121.4(8) . . ?
C153 C9 H9 120.4 . . ?
C202 C9 H9 120.4 . . ?
C202 C9 C153 119.3(9) . . ?
C34 C10 Si5 120.9(7) . . ?
C34 C10 C94 118.4(8) . . ?
C94 C10 Si5 120.1(6) . . ?
C152 C11 H11 120.4 . . ?
C170 C11 H11 120.4 . . ?
C170 C11 C152 119.2(9) . . ?
C14 C12 H12 121.6 . . ?
C84 C12 H12 121.6 . . ?
C84 C12 C14 116.9(8) . . ?
C12 C14 C110 120.7(8) . . ?
C142 C14 C12 118.4(8) . . ?
C142 C14 C110 120.8(8) . . ?
C145 C16 H16 118.7 . . ?
C145 C16 C184 122.6(9) . . ?
C184 C16 H16 118.7 . . ?
C75 C17 H17 119.2 . . ?
C154 C17 H17 119.2 . . ?
C154 C17 C75 121.5(11) . . ?
N3 C18 H18 118.4 . . ?
N3 C18 C26 123.3(8) . . ?
C26 C18 H18 118.4 . . ?
C87 C19 H19 118.9 . . ?
C87 C19 C206 122.1(10) . . ?
C206 C19 H19 118.9 . . ?
C55 C20 H20 119.3 . . ?
C55 C20 C119 121.5(9) . . ?
C119 C20 H20 119.3 . . ?
C61 C22 Si1 122.6(7) . . ?
C61 C22 C170 117.3(9) . . ?
C170 C22 Si1 119.8(7) . . ?
C44 C24 H24 118.8 . . ?
C182 C24 H24 118.8 . . ?
C182 C24 C44 122.4(10) . . ?
C18 C26 H26 121.1 . . ?
C18 C26 C100 117.7(8) . . ?
C100 C26 H26 121.1 . . ?
C115 C27 H27 120.4 . . ?
C120 C27 H27 120.4 . . ?
C120 C27 C115 119.3(9) . . ?
C52 C28 Si3 121.8(7) . . ?
C86 C28 Si3 120.6(6) . . ?
C86 C28 C52 117.7(8) . . ?
C130 C29 Si8 120.9(7) . . ?
C176 C29 Si8 122.7(7) . . ?
C176 C29 C130 116.1(8) . . ?
C132 C30 Si1 123.0(7) . . ?
C164 C30 Si1 120.2(7) . . ?
C164 C30 C132 116.7(8) . . ?
C82 C31 H31 119.3 . . ?
C181 C31 H31 119.3 . . ?
C181 C31 C82 121.4(10) . . ?
C69 C32 H32 119.4 . . ?
C69 C32 C76 121.3(9) . . ?
C76 C32 H32 119.4 . . ?
C66 C33 H33 119.0 . . ?
C66 C33 C80 122.0(8) . . ?
C80 C33 H33 119.0 . . ?
C10 C34 H34 119.8 . . ?
C10 C34 C162 120.4(9) . . ?
C162 C34 H34 119.8 . . ?
C73 C35 H35 119.2 . . ?
C73 C35 C139 121.6(9) . . ?
C139 C35 H35 119.2 . . ?
C116 C36 H36 119.4 . . ?
C116 C36 C138 121.2(9) . . ?
C138 C36 H36 119.4 . . ?
C107 C37 H37 118.7 . . ?
C107 C37 C180 122.5(9) . . ?
C180 C37 H37 118.7 . . ?
C70 C38 H38 119.5 . . ?
C166 C38 H38 119.5 . . ?
C166 C38 C70 121.0(8) . . ?
C114 C40 H40 119.1 . . ?
C124 C40 H40 119.1 . . ?
C124 C40 C114 121.9(8) . . ?
C59 C41 H41 120.0 . . ?
C143 C41 H41 120.0 . . ?
C143 C41 C59 120.0(9) . . ?
N3 C42 C1 123.0(8) . . ?
N3 C42 H42 118.5 . . ?
C1 C42 H42 118.5 . . ?
C24 C44 Si4 118.7(7) . . ?
C165 C44 Si4 125.0(8) . . ?
C165 C44 C24 116.3(9) . . ?
C122 C46 H46 118.8 . . ?
C178 C46 H46 118.8 . . ?
C178 C46 C122 122.5(8) . . ?
C94 C48 H48 120.3 . . ?
C94 C48 C208 119.3(9) . . ?
C208 C48 H48 120.3 . . ?
C59 C50 H50 118.6 . . ?
C59 C50 C92 122.8(9) . . ?
C92 C50 H50 118.6 . . ?
C28 C52 H52 119.6 . . ?
C74 C52 C28 120.7(8) . . ?
C74 C52 H52 119.6 . . ?
C104 C53 H53 120.3 . . ?
C113 C53 H53 120.3 . . ?
C113 C53 C104 119.5(9) . . ?
C98 C54 C58 122.8(8) . . ?
C105 C54 C58 119.2(8) . . ?
C105 C54 C98 118.1(8) . . ?
C20 C55 H55 120.1 . . ?
C20 C55 C96 119.8(9) . . ?
C96 C55 H55 120.1 . . ?
C8 C56 H56 120.4 . . ?
C186 C56 C8 119.3(9) . . ?
C186 C56 H56 120.4 . . ?
C110 C58 C54 176.1(10) . . ?
C41 C59 H59 120.9 . . ?
C50 C59 C41 118.2(9) . . ?
C50 C59 H59 120.9 . . ?
C4 C60 Si1 119.3(7) . . ?
C68 C60 Si1 123.5(6) . . ?
C68 C60 C4 116.6(8) . . ?
C22 C61 H61 119.1 . . ?
C22 C61 C150 121.9(9) . . ?
C150 C61 H61 119.1 . . ?
C140 C62 H62 119.5 . . ?
C204 C62 H62 119.5 . . ?
C204 C62 C140 121.0(9) . . ?
C156 C63 H63 119.1 . . ?
C180 C63 H63 119.1 . . ?
C180 C63 C156 121.8(9) . . ?
C74 C64 H64 120.0 . . ?
C74 C64 C158 119.9(8) . . ?
C158 C64 H64 120.0 . . ?
C7 C65 H65 119.0 . . ?
C167 C65 C7 121.9(11) . . ?
C167 C65 H65 119.0 . . ?
C33 C66 H66 120.3 . . ?
C102 C66 C33 119.3(8) . . ?
C102 C66 H66 120.3 . . ?
C116 C67 H67 120.1 . . ?
C116 C67 C157 119.7(9) . . ?
C157 C67 H67 120.1 . . ?
C60 C68 H68 118.6 . . ?
C198 C68 C60 122.9(9) . . ?
C198 C68 H68 118.6 . . ?
C32 C69 H69 120.0 . . ?
C32 C69 C73 120.0(9) . . ?
C73 C69 H69 120.0 . . ?
C38 C70 Si5 119.8(6) . . ?
C115 C70 Si5 122.6(7) . . ?
C115 C70 C38 117.6(8) . . ?
C93 C71 H71 120.7 . . ?
C93 C71 C111 118.7(10) . . ?
C111 C71 H71 120.7 . . ?
N1 C72 H72 118.4 . . ?
C142 C72 N1 123.1(8) . . ?
C142 C72 H72 118.4 . . ?
C35 C73 C69 119.5(9) . . ?
C35 C73 H73 120.2 . . ?
C69 C73 H73 120.2 . . ?
C52 C74 H74 119.6 . . ?
C64 C74 C52 120.7(8) . . ?
C64 C74 H74 119.6 . . ?
C17 C75 H75 120.0 . . ?
C125 C75 C17 119.9(11) . . ?
C125 C75 H75 120.0 . . ?
C32 C76 H76 120.2 . . ?
C139 C76 C32 119.6(9) . . ?
C139 C76 H76 120.2 . . ?
N2 C77 H77 118.4 . . ?
N2 C77 C105 123.2(8) . . ?
C105 C77 H77 118.4 . . ?
C2 C78 C4 120.3(9) . . ?
C2 C78 H78 119.9 . . ?
C4 C78 H78 119.9 . . ?
C108 C79 H79 120.4 . . ?
C141 C79 H79 120.4 . . ?
C141 C79 C108 119.2(9) . . ?
C33 C80 Si5 121.5(6) . . ?
C33 C80 C147 117.2(8) . . ?
C147 C80 Si5 121.3(7) . . ?
C31 C82 Si2 121.2(7) . . ?
C31 C82 C174 117.3(8) . . ?
C174 C82 Si2 121.4(7) . . ?
N1 C84 C12 124.4(8) . . ?
N1 C84 H84 117.8 . . ?
C12 C84 H84 117.8 . . ?
C88 C85 H85 120.1 . . ?
C88 C85 C125 119.7(10) . . ?
C125 C85 H85 120.1 . . ?
C28 C86 H86 119.2 . . ?
C158 C86 C28 121.6(9) . . ?
C158 C86 H86 119.2 . . ?
C19 C87 H87 120.8 . . ?
C176 C87 C19 118.3(10) . . ?
C176 C87 H87 120.8 . . ?
C85 C88 H88 119.4 . . ?
C85 C88 C154 121.3(10) . . ?
C154 C88 H88 119.4 . . ?
C137 C89 H89 120.2 . . ?
C137 C89 C169 119.6(11) . . ?
C169 C89 H89 120.2 . . ?
C6 C90 C100 173.0(10) . . ?
C50 C92 Si8 119.6(7) . . ?
C127 C92 Si8 123.1(7) . . ?
C127 C92 C50 117.3(8) . . ?
C71 C93 H93 118.7 . . ?
C71 C93 C155 122.5(11) . . ?
C155 C93 H93 118.7 . . ?
C10 C94 H94 119.4 . . ?
C48 C94 C10 121.2(9) . . ?
C48 C94 H94 119.4 . . ?
C55 C96 H96 119.7 . . ?
C121 C96 C55 120.5(9) . . ?
C121 C96 H96 119.7 . . ?
C54 C98 H98 120.8 . . ?
C112 C98 C54 118.4(8) . . ?
C112 C98 H98 120.8 . . ?
C1 C100 C26 118.1(8) . . ?
C1 C100 C90 123.4(8) . . ?
C26 C100 C90 118.4(8) . . ?
C66 C102 H102 119.8 . . ?
C66 C102 C106 120.5(9) . . ?
C106 C102 H102 119.8 . . ?
C53 C104 H104 119.1 . . ?
C114 C104 C53 121.8(8) . . ?
C114 C104 H104 119.1 . . ?
C54 C105 H105 120.3 . . ?
C77 C105 C54 119.5(8) . . ?
C77 C105 H105 120.3 . . ?
C102 C106 H106 120.1 . . ?
C102 C106 C147 119.9(9) . . ?
C147 C106 H106 120.1 . . ?
C37 C107 H107 120.4 . . ?
C37 C107 C134 119.2(9) . . ?
C134 C107 H107 120.4 . . ?
C79 C108 H108 118.5 . . ?
C79 C108 C184 122.9(9) . . ?
C184 C108 H108 118.5 . . ?
C160 C109 Si4 122.2(7) . . ?
C188 C109 Si4 120.4(7) . . ?
C188 C109 C160 116.6(8) . . ?
C58 C110 C14 174.3(10) . . ?
C71 C111 H111 120.1 . . ?
C71 C111 C133 119.7(10) . . ?
C133 C111 H111 120.1 . . ?
N2 C112 C98 123.4(8) . . ?
N2 C112 H112 118.3 . . ?
C98 C112 H112 118.3 . . ?
C53 C113 H113 119.7 . . ?
C124 C113 C53 120.6(9) . . ?
C124 C113 H113 119.7 . . ?
C40 C114 Si7 119.2(7) . . ?
C104 C114 Si7 124.0(7) . . ?
C104 C114 C40 116.7(8) . . ?
C27 C115 H115 119.3 . . ?
C70 C115 C27 121.5(8) . . ?
C70 C115 H115 119.3 . . ?
C36 C116 H116 119.7 . . ?
C67 C116 C36 120.6(10) . . ?
C67 C116 H116 119.7 . . ?
N4 C117 H117 118.7 . . ?
N4 C117 C172 122.6(8) . . ?
C172 C117 H117 118.7 . . ?
C131 C118 H118 119.8 . . ?
C131 C118 C146 120.5(9) . . ?
C146 C118 H118 119.8 . . ?
C20 C119 Si7 119.6(7) . . ?
C196 C119 Si7 122.6(7) . . ?
C196 C119 C20 117.5(8) . . ?
C27 C120 H120 120.0 . . ?
C166 C120 C27 120.0(9) . . ?
C166 C120 H120 120.0 . . ?
C96 C121 H121 120.6 . . ?
C96 C121 C196 118.9(9) . . ?
C196 C121 H121 120.6 . . ?
C46 C122 Si7 122.3(6) . . ?
C192 C122 Si7 121.3(6) . . ?
C192 C122 C46 116.5(8) . . ?
C169 C123 H123 120.2 . . ?
C169 C123 C194 119.5(11) . . ?
C194 C123 H123 120.2 . . ?
C40 C124 H124 120.2 . . ?
C113 C124 C40 119.6(9) . . ?
C113 C124 H124 120.2 . . ?
C75 C125 C85 120.2(10) . . ?
C75 C125 H125 119.9 . . ?
C85 C125 H125 119.9 . . ?
C172 C126 C6 123.1(8) . . ?
C172 C126 C200 117.2(8) . . ?
C200 C126 C6 119.5(8) . . ?
C92 C127 H127 119.5 . . ?
C92 C127 C143 120.9(9) . . ?
C143 C127 H127 119.5 . . ?
C136 C128 H128 121.0 . . ?
C178 C128 H128 121.0 . . ?
C178 C128 C136 118.0(8) . . ?
C133 C129 Si2 119.0(7) . . ?
C155 C129 Si2 123.6(7) . . ?
C155 C129 C133 117.5(9) . . ?
C29 C130 H130 119.0 . . ?
C206 C130 C29 122.0(9) . . ?
C206 C130 H130 119.0 . . ?
C118 C131 H131 119.3 . . ?
C186 C131 C118 121.3(9) . . ?
C186 C131 H131 119.3 . . ?
C30 C132 H132 119.2 . . ?
C140 C132 C30 121.6(9) . . ?
C140 C132 H132 119.2 . . ?
C111 C133 H133 119.6 . . ?
C129 C133 C111 120.8(10) . . ?
C129 C133 H133 119.6 . . ?
C107 C134 H134 120.4 . . ?
C156 C134 C107 119.3(9) . . ?
C156 C134 H134 120.4 . . ?
C167 C135 H135 120.2 . . ?
C167 C135 C168 119.5(10) . . ?
C168 C135 H135 120.2 . . ?
C128 C136 H136 119.0 . . ?
C192 C136 C128 121.9(8) . . ?
C192 C136 H136 119.0 . . ?
C89 C137 H137 119.2 . . ?
C89 C137 C148 121.6(10) . . ?
C148 C137 H137 119.2 . . ?
C36 C138 Si6 120.0(7) . . ?
C190 C138 Si6 122.8(7) . . ?
C190 C138 C36 116.6(8) . . ?
C35 C139 Si6 120.4(7) . . ?
C76 C139 Si6 121.7(7) . . ?
C76 C139 C35 118.0(8) . . ?
C62 C140 H140 120.1 . . ?
C132 C140 C62 119.8(9) . . ?
C132 C140 H140 120.1 . . ?
C79 C141 H141 120.2 . . ?
C79 C141 C145 119.5(9) . . ?
C145 C141 H141 120.2 . . ?
C14 C142 H142 120.1 . . ?
C72 C142 C14 119.9(8) . . ?
C72 C142 H142 120.1 . . ?
C41 C143 C127 120.8(10) . . ?
C41 C143 H143 119.6 . . ?
C127 C143 H143 119.6 . . ?
C7 C144 H144 118.6 . . ?
C168 C144 C7 122.8(9) . . ?
C168 C144 H144 118.6 . . ?
C16 C145 C141 120.1(9) . . ?
C16 C145 H145 119.9 . . ?
C141 C145 H145 119.9 . . ?
C8 C146 Si3 118.5(6) . . ?
C8 C146 C118 118.0(8) . . ?
C118 C146 Si3 123.3(7) . . ?
C80 C147 H147 119.5 . . ?
C106 C147 C80 121.1(9) . . ?
C106 C147 H147 119.5 . . ?
C137 C148 Si6 124.2(7) . . ?
C137 C148 C194 117.4(9) . . ?
C194 C148 Si6 118.4(7) . . ?
C163 C149 H149 120.0 . . ?
C163 C149 C174 120.1(10) . . ?
C174 C149 H149 120.0 . . ?
C61 C150 H150 120.0 . . ?
C61 C150 C152 119.9(9) . . ?
C152 C150 H150 120.0 . . ?
C11 C152 C150 118.9(9) . . ?
C11 C152 H152 120.5 . . ?
C150 C152 H152 120.5 . . ?
C9 C153 H153 119.7 . . ?
C160 C153 C9 120.6(9) . . ?
C160 C153 H153 119.7 . . ?
C17 C154 Si8 121.7(8) . . ?
C17 C154 C88 117.3(9) . . ?
C88 C154 Si8 120.9(7) . . ?
C93 C155 C129 120.8(10) . . ?
C93 C155 H155 119.6 . . ?
C129 C155 H155 119.6 . . ?
C63 C156 H156 119.7 . . ?
C134 C156 C63 120.5(9) . . ?
C134 C156 H156 119.7 . . ?
C67 C157 H157 120.3 . . ?
C67 C157 C190 119.3(10) . . ?
C190 C157 H157 120.3 . . ?
C64 C158 C86 119.3(9) . . ?
C64 C158 H158 120.3 . . ?
C86 C158 H158 120.3 . . ?
C109 C160 H160 119.6 . . ?
C153 C160 C109 120.8(9) . . ?
C153 C160 H160 119.6 . . ?
C34 C162 H162 120.1 . . ?
C208 C162 C34 119.7(9) . . ?
C208 C162 H162 120.1 . . ?
C149 C163 H163 120.1 . . ?
C149 C163 C181 119.8(10) . . ?
C181 C163 H163 120.1 . . ?
C30 C164 H164 119.0 . . ?
C204 C164 C30 122.0(9) . . ?
C204 C164 H164 119.0 . . ?
C44 C165 H165 118.8 . . ?
C44 C165 C173 122.3(11) . . ?
C173 C165 H165 118.8 . . ?
C38 C166 H166 119.7 . . ?
C120 C166 C38 120.6(10) . . ?
C120 C166 H166 119.7 . . ?
C65 C167 H167 119.7 . . ?
C135 C167 C65 120.6(10) . . ?
C135 C167 H167 119.7 . . ?
C135 C168 C144 119.1(10) . . ?
C135 C168 H168 120.4 . . ?
C144 C168 H168 120.4 . . ?
C89 C169 H169 119.6 . . ?
C123 C169 C89 120.7(10) . . ?
C123 C169 H169 119.6 . . ?
C11 C170 H170 118.7 . . ?
C22 C170 C11 122.6(9) . . ?
C22 C170 H170 118.7 . . ?
C117 C172 H172 120.1 . . ?
C126 C172 C117 119.8(8) . . ?
C126 C172 H172 120.1 . . ?
C165 C173 H173 120.9 . . ?
C187 C173 C165 118.2(11) . . ?
C187 C173 H173 120.9 . . ?
C82 C174 H174 119.4 . . ?
C149 C174 C82 121.2(9) . . ?
C149 C174 H174 119.4 . . ?
C29 C176 H176 118.2 . . ?
C87 C176 C29 123.6(9) . . ?
C87 C176 H176 118.2 . . ?
C46 C178 C128 120.3(9) . . ?
C46 C178 H178 119.9 . . ?
C128 C178 H178 119.9 . . ?
C37 C180 Si3 120.0(7) . . ?
C63 C180 Si3 123.3(7) . . ?
C63 C180 C37 116.6(8) . . ?
C31 C181 C163 120.1(9) . . ?
C31 C181 H181 120.0 . . ?
C163 C181 H181 120.0 . . ?
C24 C182 H182 120.0 . . ?
C24 C182 C187 119.9(11) . . ?
C187 C182 H182 120.0 . . ?
C16 C184 Si4 123.4(7) . . ?
C108 C184 Si4 121.0(7) . . ?
C108 C184 C16 115.6(8) . . ?
C56 C186 H186 120.3 . . ?
C131 C186 C56 119.4(9) . . ?
C131 C186 H186 120.3 . . ?
C173 C187 H187 119.6 . . ?
C182 C187 C173 120.9(10) . . ?
C182 C187 H187 119.6 . . ?
C109 C188 H188 118.6 . . ?
C202 C188 C109 122.9(9) . . ?
C202 C188 H188 118.6 . . ?
C138 C190 H190 118.8 . . ?
C157 C190 C138 122.5(9) . . ?
C157 C190 H190 118.8 . . ?
C122 C192 H192 119.6 . . ?
C136 C192 C122 120.8(8) . . ?
C136 C192 H192 119.6 . . ?
C123 C194 C148 121.1(10) . . ?
C123 C194 H194 119.5 . . ?
C148 C194 H194 119.5 . . ?
C119 C196 C121 121.7(9) . . ?
C119 C196 H196 119.1 . . ?
C121 C196 H196 119.1 . . ?
C2 C198 H198 120.6 . . ?
C68 C198 C2 118.9(9) . . ?
C68 C198 H198 120.6 . . ?
C126 C200 H200 120.6 . . ?
C210 C200 C126 118.8(8) . . ?
C210 C200 H200 120.6 . . ?
C9 C202 C188 119.9(9) . . ?
C9 C202 H202 120.1 . . ?
C188 C202 H202 120.1 . . ?
C62 C204 C164 119.0(9) . . ?
C62 C204 H204 120.5 . . ?
C164 C204 H204 120.5 . . ?
C19 C206 C130 117.9(10) . . ?
C19 C206 H206 121.0 . . ?
C130 C206 H206 121.0 . . ?
C48 C208 H208 119.6 . . ?
C162 C208 C48 120.7(9) . . ?
C162 C208 H208 119.6 . . ?
N4 C210 C200 123.5(8) . . ?
N4 C210 H210 118.2 . . ?
C200 C210 H210 118.2 . . ?
H3A C3 H3B 109.5 . . ?
H3A C3 H3C 109.5 . . ?
H3B C3 H3C 109.5 . . ?
C45 C3 H3A 109.5 . . ?
C45 C3 H3B 109.5 . . ?
C45 C3 H3C 109.5 . . ?
C21 C5 H5 119.8 . . ?
C183 C5 H5 119.8 . . ?
C183 C5 C21 120.4(12) . . ?
C5 C21 H21 119.5 . . ?
C5 C21 C45 121.0(11) . . ?
C45 C21 H21 119.5 . . ?
C21 C45 C3 121.2(11) . . ?
C179 C45 C3 121.2(10) . . ?
C179 C45 C21 117.7(10) . . ?
C45 C179 H179 119.6 . . ?
C195 C179 C45 120.8(11) . . ?
C195 C179 H179 119.6 . . ?
C5 C183 H183 119.9 . . ?
C5 C183 C195 120.2(12) . . ?
C195 C183 H183 119.9 . . ?
C179 C195 H195 120.1 . . ?
C183 C195 C179 119.8(11) . . ?
C183 C195 H195 120.1 . . ?
C103 C13 H13 118.0 . . ?
C205 C13 H13 118.0 . . ?
C205 C13 C103 123.9(19) . . ?
C51 C47 H47 122.0 . . ?
C51 C47 C159 116.0(14) . . ?
C159 C47 H47 122.0 . . ?
C47 C51 H51 116.7 . . ?
C47 C51 C103 126.5(16) . . ?
C103 C51 H51 116.7 . . ?
H10A C101 H10B 109.5 . . ?
H10A C101 H10C 109.5 . . ?
H10B C101 H10C 109.5 . . ?
C159 C101 H10A 109.5 . . ?
C159 C101 H10B 109.5 . . ?
C159 C101 H10C 109.5 . . ?
C13 C103 C51 113.9(18) . . ?
C13 C103 H103 123.1 . . ?
C51 C103 H103 123.1 . . ?
C47 C159 C101 122.5(15) . . ?
C47 C159 C205 117.7(13) . . ?
C205 C159 C101 119.7(15) . . ?
C13 C205 C159 121.8(15) . . ?
C13 C205 H205 119.1 . . ?
C159 C205 H205 119.1 . . ?
C171 C15 C81 120.2(9) . . ?
C171 C15 C177 117.9(9) . . ?
C177 C15 C81 121.9(10) . . ?
C151 C57 H57 120.0 . . ?
C151 C57 C171 119.9(10) . . ?
C171 C57 H57 120.0 . . ?
C15 C81 H81A 109.5 . . ?
C15 C81 H81B 109.5 . . ?
C15 C81 H81C 109.5 . . ?
H81A C81 H81B 109.5 . . ?
H81A C81 H81C 109.5 . . ?
H81B C81 H81C 109.5 . . ?
C57 C151 H151 119.5 . . ?
C57 C151 C185 120.9(10) . . ?
C185 C151 H151 119.5 . . ?
C15 C171 C57 120.6(10) . . ?
C15 C171 H171 119.7 . . ?
C57 C171 H171 119.7 . . ?
C15 C177 H177 119.9 . . ?
C185 C177 C15 120.2(10) . . ?
C185 C177 H177 119.9 . . ?
C151 C185 C177 120.3(10) . . ?
C151 C185 H185 119.8 . . ?
C177 C185 H185 119.8 . . ?
C99 C23 C97 120.7(14) . . ?
C189 C23 C97 120.2(13) . . ?
C189 C23 C99 119.1(13) . . ?
C99 C25 H25 117.8 . . ?
C99 C25 C203 124.5(15) . . ?
C203 C25 H25 117.8 . . ?
C23 C97 H97A 109.5 . . ?
C23 C97 H97B 109.5 . . ?
C23 C97 H97C 109.5 . . ?
H97A C97 H97B 109.5 . . ?
H97A C97 H97C 109.5 . . ?
H97B C97 H97C 109.5 . . ?
C23 C99 H99 121.5 . . ?
C25 C99 C23 116.9(14) . . ?
C25 C99 H99 121.5 . . ?
C23 C189 H189 118.6 . . ?
C23 C189 C193 122.7(14) . . ?
C193 C189 H189 118.6 . . ?
C189 C193 H193 121.1 . . ?
C203 C193 C189 117.8(15) . . ?
C203 C193 H193 121.1 . . ?
C25 C203 H203 120.6 . . ?
C193 C203 C25 118.8(16) . . ?
C193 C203 H203 120.6 . . ?
C83 C39 C161 118.3(11) . . ?
C83 C39 C191 121.5(12) . . ?
C161 C39 C191 120.1(11) . . ?
C83 C43 H43 119.5 . . ?
C91 C43 H43 119.5 . . ?
C91 C43 C83 121.1(12) . . ?
C39 C83 C43 120.5(11) . . ?
C39 C83 H83 119.7 . . ?
C43 C83 H83 119.7 . . ?
C43 C91 H91 120.6 . . ?
C43 C91 C95 118.8(12) . . ?
C95 C91 H91 120.6 . . ?
C91 C95 H95 119.8 . . ?
C161 C95 C91 120.5(12) . . ?
C161 C95 H95 119.8 . . ?
C39 C161 H161 119.6 . . ?
C95 C161 C39 120.8(11) . . ?
C95 C161 H161 119.6 . . ?
C39 C191 H19A 109.5 . . ?
C39 C191 H19B 109.5 . . ?
C39 C191 H19C 109.5 . . ?
H19A C191 H19B 109.5 . . ?
H19A C191 H19C 109.5 . . ?
H19B C191 H19C 109.5 . . ?
C197 C49 C175 120.7(13) . . ?
C199 C49 C175 124.0(13) . . ?
C199 C49 C197 115.3(13) . . ?
C49 C175 H17A 109.5 . . ?
C49 C175 H17B 109.5 . . ?
C49 C175 H17C 109.5 . . ?
H17A C175 H17B 109.5 . . ?
H17A C175 H17C 109.5 . . ?
H17B C175 H17C 109.5 . . ?
C49 C197 H197 119.5 . . ?
C49 C197 C207 121.1(14) . . ?
C207 C197 H197 119.5 . . ?
C49 C199 H199 118.2 . . ?
C209 C199 C49 123.5(15) . . ?
C209 C199 H199 118.2 . . ?
C207 C201 H201 119.4 . . ?
C209 C201 H201 119.4 . . ?
C209 C201 C207 121.2(17) . . ?
C197 C207 H207 120.8 . . ?
C201 C207 C197 118.4(16) . . ?
C201 C207 H207 120.8 . . ?
C199 C209 H209 119.9 . . ?
C201 C209 C199 120.2(16) . . ?
C201 C209 H209 119.9 . . ?

loop_
_geom_bond_atom_site_label_1
_geom_bond_atom_site_label_2
_geom_bond_distance
_geom_bond_site_symmetry_2
_geom_bond_publ_flag
Tb1 O1 2.024(6) . ?
Tb1 O2 2.056(5) . ?
Tb1 O3 2.046(5) . ?
Tb1 O4 2.073(5) . ?
Tb1 N1 2.548(7) . ?
Tb1 N4 2.519(7) 1_545 ?
Tb2 O5 2.024(5) . ?
Tb2 O6 2.089(5) . ?
Tb2 O7 2.034(5) . ?
Tb2 O8 2.066(5) . ?
Tb2 N2 2.506(7) . ?
Tb2 N3 2.537(7) . ?
Si1 O1 1.621(6) . ?
Si1 C22 1.877(9) . ?
Si1 C30 1.852(9) . ?
Si1 C60 1.852(9) . ?
Si2 O2 1.621(6) . ?
Si2 C7 1.870(9) . ?
Si2 C82 1.877(9) . ?
Si2 C129 1.861(9) . ?
Si3 O3 1.617(5) . ?
Si3 C28 1.880(9) . ?
Si3 C146 1.880(9) . ?
Si3 C180 1.872(9) . ?
Si4 O4 1.611(6) . ?
Si4 C44 1.872(9) . ?
Si4 C109 1.888(9) . ?
Si4 C184 1.864(9) . ?
Si5 O5 1.628(6) . ?
Si5 C10 1.881(8) . ?
Si5 C70 1.866(8) . ?
Si5 C80 1.874(9) . ?
Si6 O6 1.599(6) . ?
Si6 C138 1.892(8) . ?
Si6 C139 1.876(9) . ?
Si6 C148 1.880(9) . ?
Si7 O7 1.627(6) . ?
Si7 C114 1.887(8) . ?
Si7 C119 1.891(9) . ?
Si7 C122 1.857(9) . ?
Si8 O8 1.626(6) . ?
Si8 C29 1.879(9) . ?
Si8 C92 1.871(9) . ?
Si8 C154 1.869(9) . ?
N1 C72 1.353(11) . ?
N1 C84 1.330(11) . ?
N2 C77 1.338(11) . ?
N2 C112 1.337(11) . ?
N3 C18 1.333(10) . ?
N3 C42 1.334(11) . ?
N4 C117 1.335(10) . ?
N4 C210 1.330(10) . ?
C1 H1 0.9500 . ?
C1 C42 1.365(11) . ?
C1 C100 1.389(12) . ?
C2 H2 0.9500 . ?
C2 C78 1.370(15) . ?
C2 C198 1.404(14) . ?
C4 H4 0.9500 . ?
C4 C60 1.403(12) . ?
C4 C78 1.397(13) . ?
C6 C90 1.202(12) . ?
C6 C126 1.415(12) . ?
C7 C65 1.404(13) . ?
C7 C144 1.399(12) . ?
C8 H8 0.9500 . ?
C8 C56 1.403(12) . ?
C8 C146 1.386(12) . ?
C9 H9 0.9500 . ?
C9 C153 1.403(14) . ?
C9 C202 1.362(15) . ?
C10 C34 1.392(12) . ?
C10 C94 1.402(12) . ?
C11 H11 0.9500 . ?
C11 C152 1.388(14) . ?
C11 C170 1.386(13) . ?
C12 H12 0.9500 . ?
C12 C14 1.414(12) . ?
C12 C84 1.385(12) . ?
C14 C110 1.430(12) . ?
C14 C142 1.381(12) . ?
C16 H16 0.9500 . ?
C16 C145 1.369(13) . ?
C16 C184 1.398(12) . ?
C17 H17 0.9500 . ?
C17 C75 1.403(14) . ?
C17 C154 1.391(13) . ?
C18 H18 0.9500 . ?
C18 C26 1.395(11) . ?
C19 H19 0.9500 . ?
C19 C87 1.368(15) . ?
C19 C206 1.383(15) . ?
C20 H20 0.9500 . ?
C20 C55 1.375(13) . ?
C20 C119 1.399(12) . ?
C22 C61 1.379(12) . ?
C22 C170 1.382(12) . ?
C24 H24 0.9500 . ?
C24 C44 1.406(12) . ?
C24 C182 1.371(13) . ?
C26 H26 0.9500 . ?
C26 C100 1.400(12) . ?
C27 H27 0.9500 . ?
C27 C115 1.397(13) . ?
C27 C120 1.381(13) . ?
C28 C52 1.394(11) . ?
C28 C86 1.394(12) . ?
C29 C130 1.401(12) . ?
C29 C176 1.392(13) . ?
C30 C132 1.405(12) . ?
C30 C164 1.405(12) . ?
C31 H31 0.9500 . ?
C31 C82 1.380(13) . ?
C31 C181 1.376(14) . ?
C32 H32 0.9500 . ?
C32 C69 1.368(13) . ?
C32 C76 1.406(13) . ?
C33 H33 0.9500 . ?
C33 C66 1.386(12) . ?
C33 C80 1.392(12) . ?
C34 H34 0.9500 . ?
C34 C162 1.393(13) . ?
C35 H35 0.9500 . ?
C35 C73 1.387(13) . ?
C35 C139 1.407(12) . ?
C36 H36 0.9500 . ?
C36 C116 1.385(13) . ?
C36 C138 1.391(12) . ?
C37 H37 0.9500 . ?
C37 C107 1.381(13) . ?
C37 C180 1.406(12) . ?
C38 H38 0.9500 . ?
C38 C70 1.394(12) . ?
C38 C166 1.381(13) . ?
C40 H40 0.9500 . ?
C40 C114 1.399(12) . ?
C40 C124 1.382(13) . ?
C41 H41 0.9500 . ?
C41 C59 1.396(14) . ?
C41 C143 1.375(14) . ?
C42 H42 0.9500 . ?
C44 C165 1.387(13) . ?
C46 H46 0.9500 . ?
C46 C122 1.411(12) . ?
C46 C178 1.374(12) . ?
C48 H48 0.9500 . ?
C48 C94 1.367(12) . ?
C48 C208 1.393(14) . ?
C50 H50 0.9500 . ?
C50 C59 1.385(13) . ?
C50 C92 1.396(12) . ?
C52 H52 0.9500 . ?
C52 C74 1.387(12) . ?
C53 H53 0.9500 . ?
C53 C104 1.389(12) . ?
C53 C113 1.374(13) . ?
C54 C58 1.442(12) . ?
C54 C98 1.398(12) . ?
C54 C105 1.383(12) . ?
C55 H55 0.9500 . ?
C55 C96 1.386(13) . ?
C56 H56 0.9500 . ?
C56 C186 1.401(13) . ?
C58 C110 1.192(12) . ?
C59 H59 0.9500 . ?
C60 C68 1.390(12) . ?
C61 H61 0.9500 . ?
C61 C150 1.383(12) . ?
C62 H62 0.9500 . ?
C62 C140 1.388(14) . ?
C62 C204 1.366(14) . ?
C63 H63 0.9500 . ?
C63 C156 1.391(13) . ?
C63 C180 1.387(12) . ?
C64 H64 0.9500 . ?
C64 C74 1.371(12) . ?
C64 C158 1.386(13) . ?
C65 H65 0.9500 . ?
C65 C167 1.388(15) . ?
C66 H66 0.9500 . ?
C66 C102 1.371(13) . ?
C67 H67 0.9500 . ?
C67 C116 1.369(14) . ?
C67 C157 1.374(14) . ?
C68 H68 0.9500 . ?
C68 C198 1.387(13) . ?
C69 H69 0.9500 . ?
C69 C73 1.392(14) . ?
C70 C115 1.391(12) . ?
C71 H71 0.9500 . ?
C71 C93 1.345(16) . ?
C71 C111 1.400(16) . ?
C72 H72 0.9500 . ?
C72 C142 1.353(11) . ?
C73 H73 0.9500 . ?
C74 H74 0.9500 . ?
C75 H75 0.9500 . ?
C75 C125 1.364(17) . ?
C76 H76 0.9500 . ?
C76 C139 1.404(12) . ?
C77 H77 0.9500 . ?
C77 C105 1.375(12) . ?
C78 H78 0.9500 . ?
C79 H79 0.9500 . ?
C79 C108 1.389(13) . ?
C79 C141 1.375(14) . ?
C80 C147 1.398(12) . ?
C82 C174 1.400(13) . ?
C84 H84 0.9500 . ?
C85 H85 0.9500 . ?
C85 C88 1.389(13) . ?
C85 C125 1.396(16) . ?
C86 H86 0.9500 . ?
C86 C158 1.390(13) . ?
C87 H87 0.9500 . ?
C87 C176 1.363(14) . ?
C88 H88 0.9500 . ?
C88 C154 1.407(13) . ?
C89 H89 0.9500 . ?
C89 C137 1.374(14) . ?
C89 C169 1.381(17) . ?
C90 C100 1.445(12) . ?
C92 C127 1.385(13) . ?
C93 H93 0.9500 . ?
C93 C155 1.379(14) . ?
C94 H94 0.9500 . ?
C96 H96 0.9500 . ?
C96 C121 1.384(13) . ?
C98 H98 0.9500 . ?
C98 C112 1.386(12) . ?
C102 H102 0.9500 . ?
C102 C106 1.381(14) . ?
C104 H104 0.9500 . ?
C104 C114 1.381(12) . ?
C105 H105 0.9500 . ?
C106 H106 0.9500 . ?
C106 C147 1.383(13) . ?
C107 H107 0.9500 . ?
C107 C134 1.406(14) . ?
C108 H108 0.9500 . ?
C108 C184 1.393(12) . ?
C109 C160 1.402(13) . ?
C109 C188 1.394(12) . ?
C111 H111 0.9500 . ?
C111 C133 1.404(14) . ?
C112 H112 0.9500 . ?
C113 H113 0.9500 . ?
C113 C124 1.362(13) . ?
C115 H115 0.9500 . ?
C116 H116 0.9500 . ?
C117 H117 0.9500 . ?
C117 C172 1.392(12) . ?
C118 H118 0.9500 . ?
C118 C131 1.385(13) . ?
C118 C146 1.406(11) . ?
C119 C196 1.391(12) . ?
C120 H120 0.9500 . ?
C120 C166 1.371(14) . ?
C121 H121 0.9500 . ?
C121 C196 1.395(13) . ?
C122 C192 1.408(12) . ?
C123 H123 0.9500 . ?
C123 C169 1.376(17) . ?
C123 C194 1.385(13) . ?
C124 H124 0.9500 . ?
C125 H125 0.9500 . ?
C126 C172 1.378(12) . ?
C126 C200 1.413(12) . ?
C127 H127 0.9500 . ?
C127 C143 1.386(13) . ?
C128 H128 0.9500 . ?
C128 C136 1.399(13) . ?
C128 C178 1.391(13) . ?
C129 C133 1.399(13) . ?
C129 C155 1.390(12) . ?
C130 H130 0.9500 . ?
C130 C206 1.392(13) . ?
C131 H131 0.9500 . ?
C131 C186 1.368(13) . ?
C132 H132 0.9500 . ?
C132 C140 1.383(13) . ?
C133 H133 0.9500 . ?
C134 H134 0.9500 . ?
C134 C156 1.378(14) . ?
C135 H135 0.9500 . ?
C135 C167 1.383(16) . ?
C135 C168 1.393(15) . ?
C136 H136 0.9500 . ?
C136 C192 1.371(12) . ?
C137 H137 0.9500 . ?
C137 C148 1.397(13) . ?
C138 C190 1.389(12) . ?
C140 H140 0.9500 . ?
C141 H141 0.9500 . ?
C141 C145 1.388(15) . ?
C142 H142 0.9500 . ?
C143 H143 0.9500 . ?
C144 H144 0.9500 . ?
C144 C168 1.398(13) . ?
C145 H145 0.9500 . ?
C147 H147 0.9500 . ?
C148 C194 1.404(13) . ?
C149 H149 0.9500 . ?
C149 C163 1.345(14) . ?
C149 C174 1.398(13) . ?
C150 H150 0.9500 . ?
C150 C152 1.400(13) . ?
C152 H152 0.9500 . ?
C153 H153 0.9500 . ?
C153 C160 1.384(13) . ?
C155 H155 0.9500 . ?
C156 H156 0.9500 . ?
C157 H157 0.9500 . ?
C157 C190 1.384(13) . ?
C158 H158 0.9500 . ?
C160 H160 0.9500 . ?
C162 H162 0.9500 . ?
C162 C208 1.371(14) . ?
C163 H163 0.9500 . ?
C163 C181 1.396(15) . ?
C164 H164 0.9500 . ?
C164 C204 1.401(13) . ?
C165 H165 0.9500 . ?
C165 C173 1.414(15) . ?
C166 H166 0.9500 . ?
C167 H167 0.9500 . ?
C168 H168 0.9500 . ?
C169 H169 0.9500 . ?
C170 H170 0.9500 . ?
C172 H172 0.9500 . ?
C173 H173 0.9500 . ?
C173 C187 1.383(17) . ?
C174 H174 0.9500 . ?
C176 H176 0.9500 . ?
C178 H178 0.9500 . ?
C181 H181 0.9500 . ?
C182 H182 0.9500 . ?
C182 C187 1.373(16) . ?
C186 H186 0.9500 . ?
C187 H187 0.9500 . ?
C188 H188 0.9500 . ?
C188 C202 1.380(13) . ?
C190 H190 0.9500 . ?
C192 H192 0.9500 . ?
C194 H194 0.9500 . ?
C196 H196 0.9500 . ?
C198 H198 0.9500 . ?
C200 H200 0.9500 . ?
C200 C210 1.378(12) . ?
C202 H202 0.9500 . ?
C204 H204 0.9500 . ?
C206 H206 0.9500 . ?
C208 H208 0.9500 . ?
C210 H210 0.9500 . ?
C3 H3A 0.9800 . ?
C3 H3B 0.9800 . ?
C3 H3C 0.9800 . ?
C3 C45 1.513(16) . ?
C5 H5 0.9500 . ?
C5 C21 1.372(16) . ?
C5 C183 1.364(16) . ?
C21 H21 0.9500 . ?
C21 C45 1.403(15) . ?
C45 C179 1.392(16) . ?
C179 H179 0.9500 . ?
C179 C195 1.386(16) . ?
C183 H183 0.9500 . ?
C183 C195 1.379(17) . ?
C195 H195 0.9500 . ?
C13 H13 0.9500 . ?
C13 C103 1.33(2) . ?
C13 C205 1.32(2) . ?
C47 H47 0.9500 . ?
C47 C51 1.36(2) . ?
C47 C159 1.390(19) . ?
C51 H51 0.9500 . ?
C51 C103 1.44(3) . ?
C101 H10A 0.9800 . ?
C101 H10B 0.9800 . ?
C101 H10C 0.9800 . ?
C101 C159 1.49(2) . ?
C103 H103 0.9500 . ?
C159 C205 1.45(2) . ?
C205 H205 0.9500 . ?
C15 C81 1.480(13) . ?
C15 C171 1.385(14) . ?
C15 C177 1.408(14) . ?
C57 H57 0.9500 . ?
C57 C151 1.355(14) . ?
C57 C171 1.399(14) . ?
C81 H81A 0.9800 . ?
C81 H81B 0.9800 . ?
C81 H81C 0.9800 . ?
C151 H151 0.9500 . ?
C151 C185 1.360(14) . ?
C171 H171 0.9500 . ?
C177 H177 0.9500 . ?
C177 C185 1.386(13) . ?
C185 H185 0.9500 . ?
C23 C97 1.469(18) . ?
C23 C99 1.406(17) . ?
C23 C189 1.331(18) . ?
C25 H25 0.9500 . ?
C25 C99 1.37(2) . ?
C25 C203 1.38(2) . ?
C97 H97A 0.9800 . ?
C97 H97B 0.9800 . ?
C97 H97C 0.9800 . ?
C99 H99 0.9500 . ?
C189 H189 0.9500 . ?
C189 C193 1.45(2) . ?
C193 H193 0.9500 . ?
C193 C203 1.33(2) . ?
C203 H203 0.9500 . ?
C39 C83 1.360(16) . ?
C39 C161 1.410(15) . ?
C39 C191 1.465(16) . ?
C43 H43 0.9500 . ?
C43 C83 1.411(17) . ?
C43 C91 1.359(17) . ?
C83 H83 0.9500 . ?
C91 H91 0.9500 . ?
C91 C95 1.395(17) . ?
C95 H95 0.9500 . ?
C95 C161 1.374(16) . ?
C161 H161 0.9500 . ?
C191 H19A 0.9800 . ?
C191 H19B 0.9800 . ?
C191 H19C 0.9800 . ?
C49 C175 1.465(18) . ?
C49 C197 1.372(17) . ?
C49 C199 1.370(18) . ?
C175 H17A 0.9800 . ?
C175 H17B 0.9800 . ?
C175 H17C 0.9800 . ?
C197 H197 0.9500 . ?
C197 C207 1.43(2) . ?
C199 H199 0.9500 . ?
C199 C209 1.36(2) . ?
C201 H201 0.9500 . ?
C201 C207 1.34(2) . ?
C201 C209 1.32(2) . ?
C207 H207 0.9500 . ?
C209 H209 0.9500 . ?

loop_
_geom_torsion_atom_site_label_1
_geom_torsion_atom_site_label_2
_geom_torsion_atom_site_label_3
_geom_torsion_atom_site_label_4
_geom_torsion
_geom_torsion_site_symmetry_1
_geom_torsion_site_symmetry_2
_geom_torsion_site_symmetry_3
_geom_torsion_site_symmetry_4
_geom_torsion_publ_flag
Tb1 N1 C72 C142 153.6(7) . . . . ?
Tb1 N1 C84 C12 -152.0(7) . . . . ?
Tb1 N4 C117 C172 -177.7(6) 1_565 . . . ?
Tb1 N4 C210 C200 176.1(6) 1_565 . . . ?
Tb2 N2 C77 C105 -179.3(7) . . . . ?
Tb2 N2 C112 C98 -178.9(7) . . . . ?
Tb2 N3 C18 C26 -157.4(7) . . . . ?
Tb2 N3 C42 C1 154.3(7) . . . . ?
Si1 C22 C61 C150 -173.1(7) . . . . ?
Si1 C22 C170 C11 172.3(8) . . . . ?
Si1 C30 C132 C140 177.8(7) . . . . ?
Si1 C30 C164 C204 -176.9(7) . . . . ?
Si1 C60 C68 C198 -173.3(7) . . . . ?
Si2 C7 C65 C167 -176.2(9) . . . . ?
Si2 C7 C144 C168 176.8(7) . . . . ?
Si2 C82 C174 C149 -178.0(7) . . . . ?
Si2 C129 C133 C111 -176.9(7) . . . . ?
Si2 C129 C155 C93 177.0(8) . . . . ?
Si3 C28 C52 C74 -179.8(7) . . . . ?
Si3 C28 C86 C158 178.7(7) . . . . ?
Si4 C44 C165 C173 179.4(8) . . . . ?
Si4 C109 C160 C153 -170.5(7) . . . . ?
Si4 C109 C188 C202 171.0(7) . . . . ?
Si5 C10 C34 C162 171.2(7) . . . . ?
Si5 C10 C94 C48 -173.8(7) . . . . ?
Si5 C70 C115 C27 178.5(7) . . . . ?
Si5 C80 C147 C106 -178.9(8) . . . . ?
Si6 C138 C190 C157 171.8(7) . . . . ?
Si6 C148 C194 C123 179.9(7) . . . . ?
Si7 C119 C196 C121 175.6(7) . . . . ?
Si7 C122 C192 C136 -178.7(7) . . . . ?
Si8 C29 C130 C206 -174.7(7) . . . . ?
Si8 C29 C176 C87 174.7(9) . . . . ?
Si8 C92 C127 C143 -178.8(8) . . . . ?
O1 Si1 C22 C61 -157.9(7) . . . . ?
O1 Si1 C22 C170 28.6(8) . . . . ?
O1 Si1 C30 C132 8.1(9) . . . . ?
O1 Si1 C30 C164 -175.3(7) . . . . ?
O1 Si1 C60 C4 -94.9(7) . . . . ?
O1 Si1 C60 C68 75.1(8) . . . . ?
O2 Si2 C7 C65 119.1(8) . . . . ?
O2 Si2 C7 C144 -58.5(8) . . . . ?
O2 Si2 C82 C31 158.7(8) . . . . ?
O2 Si2 C82 C174 -23.9(9) . . . . ?
O2 Si2 C129 C133 -49.0(8) . . . . ?
O2 Si2 C129 C155 131.8(7) . . . . ?
O3 Si3 C28 C52 -157.4(7) . . . . ?
O3 Si3 C28 C86 23.8(8) . . . . ?
O3 Si3 C146 C8 -89.4(7) . . . . ?
O3 Si3 C146 C118 85.4(8) . . . . ?
O3 Si3 C180 C37 29.7(8) . . . . ?
O3 Si3 C180 C63 -152.2(7) . . . . ?
O4 Si4 C44 C24 29.6(8) . . . . ?
O4 Si4 C44 C165 -150.2(8) . . . . ?
O4 Si4 C109 C160 89.3(7) . . . . ?
O4 Si4 C109 C188 -79.5(7) . . . . ?
O4 Si4 C184 C16 -144.2(7) . . . . ?
O4 Si4 C184 C108 35.5(8) . . . . ?
O5 Si5 C10 C34 -80.8(7) . . . . ?
O5 Si5 C10 C94 90.2(7) . . . . ?
O5 Si5 C70 C38 -20.8(8) . . . . ?
O5 Si5 C70 C115 159.7(7) . . . . ?
O5 Si5 C80 C33 173.6(7) . . . . ?
O5 Si5 C80 C147 -5.6(8) . . . . ?
O6 Si6 C138 C36 83.5(7) . . . . ?
O6 Si6 C138 C190 -86.8(7) . . . . ?
O6 Si6 C139 C35 -36.7(8) . . . . ?
O6 Si6 C139 C76 142.3(7) . . . . ?
O6 Si6 C148 C137 153.4(7) . . . . ?
O6 Si6 C148 C194 -29.1(8) . . . . ?
O7 Si7 C114 C40 92.3(7) . . . . ?
O7 Si7 C114 C104 -85.8(8) . . . . ?
O7 Si7 C119 C20 -33.1(7) . . . . ?
O7 Si7 C119 C196 152.6(7) . . . . ?
O7 Si7 C122 C46 159.6(7) . . . . ?
O7 Si7 C122 C192 -21.5(8) . . . . ?
O8 Si8 C29 C130 63.2(8) . . . . ?
O8 Si8 C29 C176 -110.4(8) . . . . ?
O8 Si8 C92 C50 45.1(8) . . . . ?
O8 Si8 C92 C127 -136.8(8) . . . . ?
O8 Si8 C154 C17 -150.1(8) . . . . ?
O8 Si8 C154 C88 33.5(8) . . . . ?
N1 C72 C142 C14 0.6(13) . . . . ?
N2 C77 C105 C54 -1.7(14) . . . . ?
N3 C18 C26 C100 0.9(13) . . . . ?
N4 C117 C172 C126 -0.4(14) . . . . ?
C4 C60 C68 C198 -3.0(13) . . . . ?
C6 C126 C172 C117 176.4(9) . . . . ?
C6 C126 C200 C210 -178.0(8) . . . . ?
C7 Si2 C82 C31 -81.4(9) . . . . ?
C7 Si2 C82 C174 96.0(8) . . . . ?
C7 Si2 C129 C133 -170.6(7) . . . . ?
C7 Si2 C129 C155 10.3(9) . . . . ?
C7 C65 C167 C135 -1.8(18) . . . . ?
C7 C144 C168 C135 0.5(15) . . . . ?
C8 C56 C186 C131 -1.8(14) . . . . ?
C9 C153 C160 C109 1.5(14) . . . . ?
C10 Si5 C70 C38 -140.3(7) . . . . ?
C10 Si5 C70 C115 40.2(8) . . . . ?
C10 Si5 C80 C33 -69.1(8) . . . . ?
C10 Si5 C80 C147 111.7(7) . . . . ?
C10 C34 C162 C208 0.3(14) . . . . ?
C12 C14 C142 C72 3.9(12) . . . . ?
C14 C12 C84 N1 2.7(13) . . . . ?
C17 C75 C125 C85 1.8(18) . . . . ?
C18 N3 C42 C1 -2.1(13) . . . . ?
C18 C26 C100 C1 -3.9(12) . . . . ?
C18 C26 C100 C90 174.1(8) . . . . ?
C19 C87 C176 C29 -0.9(17) . . . . ?
C20 C55 C96 C121 -1.7(14) . . . . ?
C20 C119 C196 C121 1.2(13) . . . . ?
C22 Si1 C30 C132 128.9(8) . . . . ?
C22 Si1 C30 C164 -54.6(8) . . . . ?
C22 Si1 C60 C4 143.3(7) . . . . ?
C22 Si1 C60 C68 -46.7(8) . . . . ?
C22 C61 C150 C152 2.4(15) . . . . ?
C24 C44 C165 C173 -0.5(15) . . . . ?
C24 C182 C187 C173 -2.0(17) . . . . ?
C27 C120 C166 C38 1.2(17) . . . . ?
C28 Si3 C146 C8 29.2(8) . . . . ?
C28 Si3 C146 C118 -156.0(7) . . . . ?
C28 Si3 C180 C37 -90.0(7) . . . . ?
C28 Si3 C180 C63 88.1(8) . . . . ?
C28 C52 C74 C64 1.0(13) . . . . ?
C28 C86 C158 C64 1.3(15) . . . . ?
C29 Si8 C92 C50 166.7(7) . . . . ?
C29 Si8 C92 C127 -15.2(9) . . . . ?
C29 Si8 C154 C17 89.6(9) . . . . ?
C29 Si8 C154 C88 -86.8(8) . . . . ?
C29 C130 C206 C19 0.6(15) . . . . ?
C30 Si1 C22 C61 82.7(8) . . . . ?
C30 Si1 C22 C170 -90.8(8) . . . . ?
C30 Si1 C60 C4 23.6(8) . . . . ?
C30 Si1 C60 C68 -166.3(7) . . . . ?
C30 C132 C140 C62 -1.3(15) . . . . ?
C30 C164 C204 C62 -0.6(15) . . . . ?
C31 C82 C174 C149 -0.4(15) . . . . ?
C32 C69 C73 C35 -0.6(14) . . . . ?
C32 C76 C139 Si6 -179.9(6) . . . . ?
C32 C76 C139 C35 -0.9(12) . . . . ?
C33 C66 C102 C106 1.6(14) . . . . ?
C33 C80 C147 C106 1.9(13) . . . . ?
C34 C10 C94 C48 -2.5(13) . . . . ?
C34 C162 C208 C48 1.8(15) . . . . ?
C36 C138 C190 C157 1.1(13) . . . . ?
C37 C107 C134 C156 -0.1(15) . . . . ?
C38 C70 C115 C27 -1.0(13) . . . . ?
C42 N3 C18 C26 2.1(12) . . . . ?
C42 C1 C100 C26 3.9(13) . . . . ?
C42 C1 C100 C90 -174.0(8) . . . . ?
C44 Si4 O4 Tb1 66(2) . . . . ?
C44 Si4 C109 C160 -31.9(8) . . . . ?
C44 Si4 C109 C188 159.2(7) . . . . ?
C44 Si4 C184 C16 -23.9(8) . . . . ?
C44 Si4 C184 C108 155.9(7) . . . . ?
C44 C24 C182 C187 1.1(15) . . . . ?
C44 C165 C173 C187 -0.4(17) . . . . ?
C46 C122 C192 C136 0.3(12) . . . . ?
C50 C92 C127 C143 -0.6(14) . . . . ?
C52 C28 C86 C158 -0.2(13) . . . . ?
C53 C104 C114 Si7 177.6(7) . . . . ?
C53 C104 C114 C40 -0.5(13) . . . . ?
C53 C113 C124 C40 -0.3(14) . . . . ?
C54 C98 C112 N2 -1.7(14) . . . . ?
C55 C20 C119 Si7 -176.6(7) . . . . ?
C55 C20 C119 C196 -2.1(13) . . . . ?
C55 C96 C121 C196 0.8(14) . . . . ?
C56 C8 C146 Si3 176.2(7) . . . . ?
C56 C8 C146 C118 1.2(13) . . . . ?
C58 C54 C98 C112 -177.3(8) . . . . ?
C58 C54 C105 C77 179.0(8) . . . . ?
C59 C41 C143 C127 1.5(16) . . . . ?
C59 C50 C92 Si8 179.7(7) . . . . ?
C59 C50 C92 C127 1.5(13) . . . . ?
C60 Si1 C22 C61 -37.2(9) . . . . ?
C60 Si1 C22 C170 149.3(7) . . . . ?
C60 Si1 C30 C132 -110.5(8) . . . . ?
C60 Si1 C30 C164 66.0(8) . . . . ?
C60 C4 C78 C2 -0.7(15) . . . . ?
C60 C68 C198 C2 1.7(15) . . . . ?
C61 C22 C170 C11 -1.5(14) . . . . ?
C61 C150 C152 C11 -4.5(15) . . . . ?
C65 C7 C144 C168 -0.9(14) . . . . ?
C66 C33 C80 Si5 179.5(7) . . . . ?
C66 C33 C80 C147 -1.3(13) . . . . ?
C66 C102 C106 C147 -1.0(15) . . . . ?
C67 C157 C190 C138 -1.1(15) . . . . ?
C69 C32 C76 C139 0.3(13) . . . . ?
C70 Si5 C10 C34 39.9(8) . . . . ?
C70 Si5 C10 C94 -149.1(7) . . . . ?
C70 Si5 C80 C33 53.0(8) . . . . ?
C70 Si5 C80 C147 -126.2(7) . . . . ?
C70 C38 C166 C120 -1.8(16) . . . . ?
C71 C93 C155 C129 1.0(17) . . . . ?
C71 C111 C133 C129 -1.2(15) . . . . ?
C72 N1 C84 C12 1.6(13) . . . . ?
C73 C35 C139 Si6 179.8(7) . . . . ?
C73 C35 C139 C76 0.8(13) . . . . ?
C74 C64 C158 C86 -1.3(14) . . . . ?
C75 C17 C154 Si8 -175.8(9) . . . . ?
C75 C17 C154 C88 0.7(15) . . . . ?
C76 C32 C69 C73 0.4(14) . . . . ?
C77 N2 C112 C98 0.9(13) . . . . ?
C78 C2 C198 C68 0.2(15) . . . . ?
C78 C4 C60 Si1 173.2(7) . . . . ?
C78 C4 C60 C68 2.5(13) . . . . ?
C79 C108 C184 Si4 179.8(7) . . . . ?
C79 C108 C184 C16 -0.4(13) . . . . ?
C79 C141 C145 C16 -0.1(15) . . . . ?
C80 Si5 C10 C34 160.7(7) . . . . ?
C80 Si5 C10 C94 -28.3(8) . . . . ?
C80 Si5 C70 C38 99.8(7) . . . . ?
C80 Si5 C70 C115 -79.7(8) . . . . ?
C80 C33 C66 C102 -0.4(13) . . . . ?
C82 Si2 C7 C65 -0.3(9) . . . . ?
C82 Si2 C7 C144 -178.0(7) . . . . ?
C82 Si2 C129 C133 71.9(8) . . . . ?
C82 Si2 C129 C155 -107.2(8) . . . . ?
C82 C31 C181 C163 -4(2) . . . . ?
C84 N1 C72 C142 -3.4(12) . . . . ?
C84 C12 C14 C110 170.6(8) . . . . ?
C84 C12 C14 C142 -5.4(12) . . . . ?
C85 C88 C154 Si8 176.9(7) . . . . ?
C85 C88 C154 C17 0.3(14) . . . . ?
C86 C28 C52 C74 -1.0(13) . . . . ?
C87 C19 C206 C130 -0.7(17) . . . . ?
C88 C85 C125 C75 -0.7(17) . . . . ?
C89 C137 C148 Si6 179.5(8) . . . . ?
C89 C137 C148 C194 1.9(14) . . . . ?
C92 Si8 C29 C130 -58.4(8) . . . . ?
C92 Si8 C29 C176 127.9(8) . . . . ?
C92 Si8 C154 C17 -28.1(9) . . . . ?
C92 Si8 C154 C88 155.4(7) . . . . ?
C92 C50 C59 C41 -0.9(14) . . . . ?
C92 C127 C143 C41 -0.9(16) . . . . ?
C93 C71 C111 C133 0.0(16) . . . . ?
C94 C10 C34 C162 0.1(13) . . . . ?
C94 C48 C208 C162 -4.2(15) . . . . ?
C96 C121 C196 C119 -0.6(13) . . . . ?
C98 C54 C105 C77 0.8(13) . . . . ?
C100 C1 C42 N3 -0.9(14) . . . . ?
C102 C106 C147 C80 -0.8(15) . . . . ?
C104 C53 C113 C124 1.1(14) . . . . ?
C105 C54 C98 C112 0.8(13) . . . . ?
C107 C37 C180 Si3 174.2(7) . . . . ?
C107 C37 C180 C63 -4.0(13) . . . . ?
C107 C134 C156 C63 -0.1(14) . . . . ?
C108 C79 C141 C145 -1.9(15) . . . . ?
C109 Si4 O4 Tb1 -56(2) . . . . ?
C109 Si4 C44 C24 149.3(7) . . . . ?
C109 Si4 C44 C165 -30.5(10) . . . . ?
C109 Si4 C184 C16 97.3(7) . . . . ?
C109 Si4 C184 C108 -82.9(7) . . . . ?
C109 C188 C202 C9 -2.2(15) . . . . ?
C110 C14 C142 C72 -172.1(8) . . . . ?
C111 C71 C93 C155 0.1(17) . . . . ?
C112 N2 C77 C105 0.8(13) . . . . ?
C113 C53 C104 C114 -0.6(13) . . . . ?
C114 Si7 C119 C20 -153.8(7) . . . . ?
C114 Si7 C119 C196 31.9(8) . . . . ?
C114 Si7 C122 C46 -81.5(8) . . . . ?
C114 Si7 C122 C192 97.4(7) . . . . ?
C114 C40 C124 C113 -0.9(14) . . . . ?
C115 C27 C120 C166 -0.5(16) . . . . ?
C116 C36 C138 Si6 -171.0(7) . . . . ?
C116 C36 C138 C190 -0.1(13) . . . . ?
C116 C67 C157 C190 0.1(15) . . . . ?
C117 N4 C210 C200 -3.0(12) . . . . ?
C118 C131 C186 C56 2.0(14) . . . . ?
C119 Si7 C114 C40 -146.8(7) . . . . ?
C119 Si7 C114 C104 35.0(9) . . . . ?
C119 Si7 C122 C46 39.7(8) . . . . ?
C119 Si7 C122 C192 -141.4(7) . . . . ?
C119 C20 C55 C96 2.3(14) . . . . ?
C120 C27 C115 C70 0.4(15) . . . . ?
C122 Si7 C114 C40 -25.9(8) . . . . ?
C122 Si7 C114 C104 156.0(7) . . . . ?
C122 Si7 C119 C20 86.1(7) . . . . ?
C122 Si7 C119 C196 -88.2(8) . . . . ?
C122 C46 C178 C128 -1.6(15) . . . . ?
C124 C40 C114 Si7 -176.9(7) . . . . ?
C124 C40 C114 C104 1.3(13) . . . . ?
C125 C85 C88 C154 -0.3(15) . . . . ?
C126 C200 C210 N4 3.5(13) . . . . ?
C128 C136 C192 C122 -1.7(14) . . . . ?
C129 Si2 C7 C65 -119.7(8) . . . . ?
C129 Si2 C7 C144 62.7(8) . . . . ?
C129 Si2 C82 C31 37.6(10) . . . . ?
C129 Si2 C82 C174 -145.0(8) . . . . ?
C130 C29 C176 C87 0.8(15) . . . . ?
C131 C118 C146 Si3 -175.8(7) . . . . ?
C131 C118 C146 C8 -1.0(13) . . . . ?
C132 C30 C164 C204 -0.2(14) . . . . ?
C133 C129 C155 C93 -2.2(14) . . . . ?
C136 C128 C178 C46 0.1(15) . . . . ?
C137 C89 C169 C123 -2.3(17) . . . . ?
C137 C148 C194 C123 -2.4(14) . . . . ?
C138 Si6 C139 C35 82.2(8) . . . . ?
C138 Si6 C139 C76 -98.9(7) . . . . ?
C138 Si6 C148 C137 33.4(9) . . . . ?
C138 Si6 C148 C194 -149.0(7) . . . . ?
C138 C36 C116 C67 -0.9(14) . . . . ?
C139 Si6 C138 C36 -35.9(8) . . . . ?
C139 Si6 C138 C190 153.8(7) . . . . ?
C139 Si6 C148 C137 -86.4(9) . . . . ?
C139 Si6 C148 C194 91.1(8) . . . . ?
C139 C35 C73 C69 0.0(14) . . . . ?
C140 C62 C204 C164 0.5(15) . . . . ?
C141 C79 C108 C184 2.2(14) . . . . ?
C143 C41 C59 C50 -0.6(15) . . . . ?
C144 C7 C65 C167 1.6(15) . . . . ?
C145 C16 C184 Si4 178.1(7) . . . . ?
C145 C16 C184 C108 -1.7(13) . . . . ?
C146 Si3 C28 C52 83.9(8) . . . . ?
C146 Si3 C28 C86 -94.9(7) . . . . ?
C146 Si3 C180 C37 151.6(7) . . . . ?
C146 Si3 C180 C63 -30.3(8) . . . . ?
C146 C8 C56 C186 0.2(14) . . . . ?
C146 C118 C131 C186 -0.6(14) . . . . ?
C148 Si6 C138 C36 -155.6(7) . . . . ?
C148 Si6 C138 C190 34.1(8) . . . . ?
C148 Si6 C139 C35 -157.2(7) . . . . ?
C148 Si6 C139 C76 21.7(8) . . . . ?
C149 C163 C181 C31 4(2) . . . . ?
C152 C11 C170 C22 -0.5(16) . . . . ?
C153 C9 C202 C188 2.4(15) . . . . ?
C154 Si8 C29 C130 -177.3(7) . . . . ?
C154 Si8 C29 C176 9.0(9) . . . . ?
C154 Si8 C92 C50 -76.0(8) . . . . ?
C154 Si8 C92 C127 102.2(8) . . . . ?
C154 C17 C75 C125 -1.8(18) . . . . ?
C155 C129 C133 C111 2.3(14) . . . . ?
C156 C63 C180 Si3 -174.4(7) . . . . ?
C156 C63 C180 C37 3.8(12) . . . . ?
C157 C67 C116 C36 0.9(15) . . . . ?
C158 C64 C74 C52 0.2(14) . . . . ?
C160 C109 C188 C202 1.6(13) . . . . ?
C163 C149 C174 C82 0.6(16) . . . . ?
C164 C30 C132 C140 1.1(14) . . . . ?
C165 C173 C187 C182 1.7(17) . . . . ?
C166 C38 C70 Si5 -177.9(8) . . . . ?
C166 C38 C70 C115 1.6(14) . . . . ?
C167 C135 C168 C144 -0.6(16) . . . . ?
C168 C135 C167 C65 1.3(18) . . . . ?
C169 C89 C137 C148 0.4(17) . . . . ?
C169 C123 C194 C148 0.6(15) . . . . ?
C170 C11 C152 C150 3.6(15) . . . . ?
C170 C22 C61 C150 0.6(14) . . . . ?
C172 C126 C200 C210 -2.3(13) . . . . ?
C174 C149 C163 C181 -2.6(18) . . . . ?
C176 C29 C130 C206 -0.6(13) . . . . ?
C178 C46 C122 Si7 -179.7(7) . . . . ?
C178 C46 C122 C192 1.3(13) . . . . ?
C178 C128 C136 C192 1.5(14) . . . . ?
C180 Si3 C28 C52 -36.7(8) . . . . ?
C180 Si3 C28 C86 144.5(7) . . . . ?
C180 Si3 C146 C8 147.9(7) . . . . ?
C180 Si3 C146 C118 -37.3(8) . . . . ?
C180 C37 C107 C134 2.3(14) . . . . ?
C180 C63 C156 C134 -1.9(14) . . . . ?
C181 C31 C82 Si2 179.8(10) . . . . ?
C181 C31 C82 C174 2.3(17) . . . . ?
C182 C24 C44 Si4 -179.7(7) . . . . ?
C182 C24 C44 C165 0.1(14) . . . . ?
C184 Si4 O4 Tb1 -175.5(19) . . . . ?
C184 Si4 C44 C24 -89.6(8) . . . . ?
C184 Si4 C44 C165 90.5(9) . . . . ?
C184 Si4 C109 C160 -151.6(7) . . . . ?
C184 Si4 C109 C188 39.6(8) . . . . ?
C184 C16 C145 C141 2.0(15) . . . . ?
C188 C109 C160 C153 -1.3(13) . . . . ?
C194 C123 C169 C89 1.8(16) . . . . ?
C198 C2 C78 C4 -0.7(16) . . . . ?
C200 C126 C172 C117 0.9(13) . . . . ?
C202 C9 C153 C160 -2.1(15) . . . . ?
C204 C62 C140 C132 0.4(16) . . . . ?
C206 C19 C87 C176 0.8(18) . . . . ?
C208 C48 C94 C10 4.6(14) . . . . ?
C210 N4 C117 C172 1.3(13) . . . . ?
C3 C45 C179 C195 179.0(11) . . . . ?
C5 C21 C45 C3 -179.9(11) . . . . ?
C5 C21 C45 C179 0.4(16) . . . . ?
C5 C183 C195 C179 3.2(19) . . . . ?
C21 C5 C183 C195 -4.1(19) . . . . ?
C21 C45 C179 C195 -1.3(17) . . . . ?
C45 C179 C195 C183 -0.4(19) . . . . ?
C183 C5 C21 C45 2.3(18) . . . . ?
C47 C51 C103 C13 4(3) . . . . ?
C47 C159 C205 C13 0(2) . . . . ?
C51 C47 C159 C101 175.4(14) . . . . ?
C51 C47 C159 C205 -2(2) . . . . ?
C101 C159 C205 C13 -177.0(14) . . . . ?
C103 C13 C205 C159 4(2) . . . . ?
C159 C47 C51 C103 0(3) . . . . ?
C205 C13 C103 C51 -5(2) . . . . ?
C15 C177 C185 C151 -2.6(15) . . . . ?
C57 C151 C185 C177 3.9(16) . . . . ?
C81 C15 C171 C57 -175.6(10) . . . . ?
C81 C15 C177 C185 178.0(10) . . . . ?
C151 C57 C171 C15 -2.4(16) . . . . ?
C171 C15 C177 C185 -1.2(15) . . . . ?
C171 C57 C151 C185 -1.5(15) . . . . ?
C177 C15 C171 C57 3.6(15) . . . . ?
C23 C189 C193 C203 -3(2) . . . . ?
C97 C23 C99 C25 -178.6(12) . . . . ?
C97 C23 C189 C193 -179.5(13) . . . . ?
C99 C23 C189 C193 -0.5(19) . . . . ?
C99 C25 C203 C193 -2(2) . . . . ?
C189 C23 C99 C25 2.4(18) . . . . ?
C189 C193 C203 C25 4(2) . . . . ?
C203 C25 C99 C23 -1(2) . . . . ?
C43 C91 C95 C161 0.7(18) . . . . ?
C83 C39 C161 C95 1.9(17) . . . . ?
C83 C43 C91 C95 -0.2(18) . . . . ?
C91 C43 C83 C39 0.7(19) . . . . ?
C91 C95 C161 C39 -1.6(17) . . . . ?
C161 C39 C83 C43 -1.5(17) . . . . ?
C191 C39 C83 C43 -178.5(11) . . . . ?
C191 C39 C161 C95 179.0(11) . . . . ?
C49 C197 C207 C201 2(3) . . . . ?
C49 C199 C209 C201 1(2) . . . . ?
C175 C49 C197 C207 -177.3(15) . . . . ?
C175 C49 C199 C209 176.1(14) . . . . ?
C197 C49 C199 C209 -5(2) . . . . ?
C199 C49 C197 C207 3(2) . . . . ?
C207 C201 C209 C199 5(3) . . . . ?
C209 C201 C207 C197 -6(3) . . . . ?
